data_4350790
loop_
_publ_author_name
'Christian N. Garon'
'Maxime Daigle'
'Isabelle Levesque'
'Philippe Dufour'
'Hassan Iden'
'Christian Tessier'
'Thierry Maris'
'Jean-Fran\,cois Morin'
'Fr\'ed\'eric-Georges Fontaine'

_publ_section_title
;
 On the Interaction of Acetone with Electrophilic Metallocavitands Having
 Extended Cavities
;
_journal_name_full 'Inorganic Chemistry'
_journal_page_first 10384
_journal_page_last 10393
_journal_paper_doi 10.1021/ic3015755
_journal_volume 51
_journal_year 2012
_chemical_formula_moiety 'C66 H74 B3 O10 Ta3,1.5(C3 H6 O1) '
_chemical_formula_sum 'C70.5 H83 B3 O11.5 Ta3'
_chemical_name_systematic
;
(\m3-Hydroxo)-(\m2-hydroxo)-tris(\m2-biphenyl-4-ylboronato)
-bis(\m2-oxo)-tris(\h5-pentamethyl-cyclopentadienyl)-tri-tantalum 
acetone solvate
;
_space_group_IT_number 13
_space_group_name_Hall '-P 2yc'
_space_group_name_H-M_alt 'P 1 2/c 1'
_symmetry_cell_setting monoclinic
_symmetry_Int_Tables_number 13
_symmetry_space_group_name_Hall '-P 2yc'
_symmetry_space_group_name_H-M 'P 1 2/c 1'
_cell_angle_alpha 90
_cell_angle_beta 101.937(3)
_cell_angle_gamma 90
_cell_formula_units_Z 4
_cell_length_a 24.189(4)
_cell_length_b 11.770(2)
_cell_length_c 24.316(4)
_cell_volume 6773(2)
_diffrn_ambient_temperature 200
_exptl_crystal_density_diffrn 1.655
_exptl_crystal_F_000 3472
_refine_ls_R_factor_gt 0.0514
_refine_ls_wR_factor_gt 0.0514
_cod_data_source_file Ta3-4Ph.cif
_cod_data_source_block Ta3-4Ph
_cod_original_sg_symbol_H-M 'P 2/c'
_cod_database_code 4350790

loop_
_space_group_symop_id
_space_group_symop_operation_xyz
1 x,y,z
2 -x,y,1/2-z
3 -x,-y,-z
4 x,-y,1/2+z

loop_
_atom_site_label
_atom_site_type_symbol
_atom_site_thermal_displace_type
_atom_site_fract_x
_atom_site_fract_y
_atom_site_fract_z
_atom_site_occupancy
_atom_site_U_iso_or_equiv
_atom_site_calc_flag
_atom_site_refinement_flags
_atom_site_disorder_assembly
_atom_site_disorder_group
Ta1 Ta Uiso 0.25667(2) 0.59003(3) 0.59086(2) 1.000 0.0500 . . . .
Ta2 Ta Uiso 0.30843(2) 0.61445(3) 0.47585(2) 1.000 0.0500 . . . .
Ta3 Ta Uiso 0.17081(1) 0.58956(3) 0.45415(2) 1.000 0.0500 . . . .
O1 O Uiso 0.3152(2) 0.4729(5) 0.6040(2) 1.000 0.0500 . . . .
O2 O Uiso 0.3555(2) 0.4937(5) 0.5222(3) 1.000 0.0500 . . . .
O3 O Uiso 0.2883(2) 0.4929(5) 0.4165(3) 1.000 0.0500 . . . .
O4 O Uiso 0.1880(2) 0.4748(5) 0.4029(3) 1.000 0.0500 . . . .
O5 O Uiso 0.1389(2) 0.4770(5) 0.4989(3) 1.000 0.0500 . . . .
O6 O Uiso 0.1952(3) 0.4823(5) 0.5927(3) 1.000 0.0500 . . . .
O7 O Uiso 0.3004(2) 0.6809(4) 0.5479(2) 1.000 0.0500 . . . .
O8 O Uiso 0.2336(2) 0.6816(5) 0.4434(3) 1.000 0.0500 . . . .
O9 O Uiso 0.1888(2) 0.6753(5) 0.5351(2) 1.000 0.0500 . . . .
O10 O Uiso 0.2455(2) 0.5156(4) 0.5071(2) 1.000 0.0500 . . . .
C1 C Uiso 0.3083(5) 0.7137(10) 0.6652(4) 1.000 0.0500 . . . .
C2 C Uiso 0.2568(5) 0.7634(8) 0.6467(4) 1.000 0.0500 . . . .
C3 C Uiso 0.2155(4) 0.6899(9) 0.6619(4) 1.000 0.0500 . . . .
C4 C Uiso 0.2434(4) 0.5971(7) 0.6909(4) 1.000 0.0500 . . . .
C5 C Uiso 0.3011(4) 0.6100(9) 0.6946(4) 1.000 0.0500 . . . .
C6 C Uiso 0.3663(5) 0.7607(12) 0.6647(5) 1.000 0.0500 . . . .
C7 C Uiso 0.2476(7) 0.8734(8) 0.6163(5) 1.000 0.0500 . . . .
C8 C Uiso 0.1543(4) 0.7133(11) 0.6513(5) 1.000 0.0500 . . . .
C9 C Uiso 0.2156(5) 0.5028(9) 0.7169(5) 1.000 0.0500 . . . .
C10 C Uiso 0.3479(5) 0.5343(12) 0.7223(5) 1.000 0.0500 . . . .
C11 C Uiso 0.3921(4) 0.6298(8) 0.4340(4) 1.000 0.0500 . . . .
O11 O Uiso 0.2433(9) 0.2924(13) 0.5163(10) 1.000 0.0500 . . . .
C12 C Uiso 0.3485(4) 0.6923(8) 0.3977(4) 1.000 0.0500 . . . .
C13 C Uiso 0.3362(4) 0.7878(8) 0.4265(4) 1.000 0.0500 . . . .
O13 O Uiso 0.2372(13) 0.295(2) 0.4987(11) 1.000 0.0500 . . . .
C14 C Uiso 0.3716(4) 0.7865(8) 0.4820(4) 1.000 0.0500 . . . .
C15 C Uiso 0.4056(4) 0.6878(8) 0.4873(4) 1.000 0.0500 . . . .
C16 C Uiso 0.4175(4) 0.5236(9) 0.4182(5) 1.000 0.0500 . . . .
C17 C Uiso 0.3230(5) 0.6633(9) 0.3394(4) 1.000 0.0500 . . . .
C18 C Uiso 0.2974(5) 0.8820(7) 0.4064(5) 1.000 0.0500 . . . .
C19 C Uiso 0.3740(5) 0.8776(8) 0.5255(5) 1.000 0.0500 . . . .
C20 C Uiso 0.4516(4) 0.6592(10) 0.5370(5) 1.000 0.0500 . . . .
C21 C Uiso 0.0959(5) 0.6129(10) 0.3664(5) 1.000 0.0500 . . . .
C22 C Uiso 0.0692(4) 0.5875(9) 0.4085(6) 1.000 0.0500 . . . .
C23 C Uiso 0.0789(4) 0.6771(10) 0.4484(5) 1.000 0.0500 . . . .
C24 C Uiso 0.1123(5) 0.7578(9) 0.4296(5) 1.000 0.0500 . . . .
C25 C Uiso 0.1240(4) 0.7159(10) 0.3754(5) 1.000 0.0500 . . . .
C26 C Uiso 0.0962(6) 0.5387(12) 0.3144(6) 1.000 0.0500 . . . .
C27 C Uiso 0.0326(5) 0.4861(11) 0.4138(6) 1.000 0.0500 . . . .
C28 C Uiso 0.0548(5) 0.6877(12) 0.5004(6) 1.000 0.0500 . . . .
C29 C Uiso 0.1322(6) 0.8708(9) 0.4550(6) 1.000 0.0500 . . . .
C30 C Uiso 0.1551(6) 0.7774(12) 0.3381(6) 1.000 0.0500 . . . .
C31 C Uiso 0.3921(4) 0.3347(7) 0.5887(4) 1.000 0.0500 . . . .
C32 C Uiso 0.3828(5) 0.2560(9) 0.6258(5) 1.000 0.0500 . . . .
C33 C Uiso 0.4153(5) 0.1597(9) 0.6377(5) 1.000 0.0500 . . . .
C34 C Uiso 0.4620(4) 0.1397(8) 0.6154(5) 1.000 0.0500 . . . .
C35 C Uiso 0.4706(4) 0.2225(9) 0.5780(5) 1.000 0.0500 . . . .
C36 C Uiso 0.4384(4) 0.3178(8) 0.5651(5) 1.000 0.0500 . . . .
C37 C Uiso 0.4949(4) 0.0360(9) 0.6240(5) 1.000 0.0500 . . . .
C38 C Uiso 0.4912(5) -0.0396(11) 0.6674(6) 1.000 0.0500 . . . .
C39 C Uiso 0.5219(7) -0.1380(12) 0.6749(7) 1.000 0.0500 . . . .
C40 C Uiso 0.5593(6) -0.1638(12) 0.6443(7) 1.000 0.0500 . . . .
C41 C Uiso 0.5627(6) -0.0928(13) 0.5986(8) 1.000 0.0500 . . . .
C42 C Uiso 0.5328(6) 0.0065(12) 0.5909(7) 1.000 0.0500 . . . .
C43 C Uiso 0.2411(4) 0.3305(7) 0.3568(4) 1.000 0.0500 . . . .
C44 C Uiso 0.2871(4) 0.3037(8) 0.3331(4) 1.000 0.0500 . . . .
C45 C Uiso 0.2884(4) 0.2069(8) 0.3020(4) 1.000 0.0500 . . . .
C46 C Uiso 0.2446(4) 0.1309(7) 0.2930(4) 1.000 0.0500 . . . .
C47 C Uiso 0.1991(5) 0.1566(9) 0.3155(5) 1.000 0.0500 . . . .
C48 C Uiso 0.1977(4) 0.2547(8) 0.3463(5) 1.000 0.0500 . . . .
C49 C Uiso 0.2472(5) 0.0244(8) 0.2585(4) 1.000 0.0500 . . . .
C50 C Uiso 0.2991(5) -0.0252(9) 0.2582(4) 1.000 0.0500 . . . .
C51 C Uiso 0.3014(6) -0.1245(9) 0.2256(5) 1.000 0.0500 . . . .
C52 C Uiso 0.2535(6) -0.1705(9) 0.1943(5) 1.000 0.0500 . . . .
C53 C Uiso 0.2034(6) -0.1229(11) 0.1952(6) 1.000 0.0500 . . . .
C54 C Uiso 0.1994(5) -0.0248(9) 0.2281(5) 1.000 0.0500 . . . .
C55 C Uiso 0.1182(4) 0.3357(8) 0.5697(5) 1.000 0.0500 . . . .
C56 C Uiso 0.1015(4) 0.2407(9) 0.5357(5) 1.000 0.0500 . . . .
C57 C Uiso 0.0721(5) 0.1475(9) 0.5523(6) 1.000 0.0500 . . . .
C58 C Uiso 0.0545(4) 0.1527(8) 0.6025(5) 1.000 0.0500 . . . .
C59 C Uiso 0.0685(5) 0.2488(9) 0.6371(5) 1.000 0.0500 . . . .
C60 C Uiso 0.0999(4) 0.3362(8) 0.6197(5) 1.000 0.0500 . . . .
C61 C Uiso 0.0230(5) 0.0543(9) 0.6230(6) 1.000 0.0500 . . . .
C62 C Uiso 0.0301(6) -0.0519(12) 0.6033(7) 1.000 0.0500 . . . .
C63 C Uiso -0.0028(8) -0.1427(13) 0.6165(10) 1.000 0.0500 . . . .
C64 C Uiso -0.0335(7) -0.1285(13) 0.6568(8) 1.000 0.0500 . . . .
C65 C Uiso -0.0384(6) -0.0223(14) 0.6767(6) 1.000 0.0500 . . . .
C66 C Uiso -0.0123(5) 0.0704(11) 0.6594(6) 1.000 0.0500 . . . .
B1 B Uiso 0.3522(4) 0.4395(8) 0.5710(4) 1.000 0.0500 . . . .
B2 B Uiso 0.2400(5) 0.4413(9) 0.3936(5) 1.000 0.0500 . . . .
B3 B Uiso 0.1539(5) 0.4342(9) 0.5518(5) 1.000 0.0500 . . . .
O12 O Uiso 0.4942(12) 0.500(2) 0.8002(13) 1.000 0.0500 . . . .
C67 C Uiso 0.2672(11) 0.2078(16) 0.5093(13) 1.000 0.0500 . . . .
C68 C Uiso 0.2524(10) 0.0972(17) 0.5326(10) 1.000 0.0500 . . . .
C69 C Uiso 0.3183(12) 0.207(3) 0.4836(15) 1.000 0.0500 . . . .
C73 C Uiso 0.2601(11) 0.2076(18) 0.4930(14) 1.000 0.0500 . . . .
C74 C Uiso 0.2323(11) 0.0960(18) 0.4987(12) 1.000 0.0500 . . . .
C75 C Uiso 0.3119(11) 0.202(3) 0.4685(15) 1.000 0.0500 . . . .
C70 C Uiso 0.50000 0.4925(18) 0.75000 1.000 0.0500 . . . .
C71 C Uiso 0.5194(13) 0.379(2) 0.7279(12) 1.000 0.0500 . . . .
C72 C Uiso 0.5001(15) 0.600(3) 0.7144(12) 1.000 0.0500 . . . .
H1 H Uiso 0.36280 0.82630 0.63940 1.000 0.0500 . . . .
H2 H Uiso 0.38920 0.70190 0.65150 1.000 0.0500 . . . .
H3 H Uiso 0.38460 0.78420 0.70280 1.000 0.0500 . . . .
H4 H Uiso 0.26460 0.87040 0.58310 1.000 0.0500 . . . .
H5 H Uiso 0.26520 0.93470 0.64120 1.000 0.0500 . . . .
H6 H Uiso 0.20700 0.88790 0.60460 1.000 0.0500 . . . .
H7 H Uiso 0.13530 0.65430 0.66900 1.000 0.0500 . . . .
H8 H Uiso 0.13900 0.71380 0.61070 1.000 0.0500 . . . .
H9 H Uiso 0.14780 0.78760 0.66710 1.000 0.0500 . . . .
H10 H Uiso 0.23350 0.49590 0.75680 1.000 0.0500 . . . .
H11 H Uiso 0.21980 0.43120 0.69760 1.000 0.0500 . . . .
H12 H Uiso 0.17540 0.51990 0.71330 1.000 0.0500 . . . .
H13 H Uiso 0.35100 0.53650 0.76310 1.000 0.0500 . . . .
H14 H Uiso 0.38340 0.56010 0.71310 1.000 0.0500 . . . .
H15 H Uiso 0.34000 0.45630 0.70880 1.000 0.0500 . . . .
H16 H Uiso 0.38840 0.47790 0.39410 1.000 0.0500 . . . .
H17 H Uiso 0.43370 0.48050 0.45220 1.000 0.0500 . . . .
H18 H Uiso 0.44740 0.54210 0.39790 1.000 0.0500 . . . .
H19 H Uiso 0.31240 0.58280 0.33700 1.000 0.0500 . . . .
H20 H Uiso 0.35030 0.67770 0.31550 1.000 0.0500 . . . .
H21 H Uiso 0.28920 0.71010 0.32650 1.000 0.0500 . . . .
H22 H Uiso 0.29830 0.89870 0.36710 1.000 0.0500 . . . .
H23 H Uiso 0.30900 0.94950 0.42940 1.000 0.0500 . . . .
H24 H Uiso 0.25890 0.86060 0.40920 1.000 0.0500 . . . .
H25 H Uiso 0.41150 0.87790 0.55030 1.000 0.0500 . . . .
H26 H Uiso 0.34520 0.86290 0.54770 1.000 0.0500 . . . .
H27 H Uiso 0.36680 0.95160 0.50690 1.000 0.0500 . . . .
H28 H Uiso 0.48660 0.69780 0.53340 1.000 0.0500 . . . .
H29 H Uiso 0.45780 0.57690 0.53850 1.000 0.0500 . . . .
H30 H Uiso 0.44050 0.68440 0.57160 1.000 0.0500 . . . .
H31 H Uiso 0.12050 0.47250 0.32530 1.000 0.0500 . . . .
H32 H Uiso 0.11050 0.58320 0.28630 1.000 0.0500 . . . .
H33 H Uiso 0.05760 0.51330 0.29850 1.000 0.0500 . . . .
H34 H Uiso 0.04870 0.41820 0.39980 1.000 0.0500 . . . .
H35 H Uiso -0.00560 0.49910 0.39170 1.000 0.0500 . . . .
H36 H Uiso 0.03090 0.47520 0.45340 1.000 0.0500 . . . .
H37 H Uiso 0.07270 0.63160 0.52820 1.000 0.0500 . . . .
H38 H Uiso 0.01400 0.67430 0.49080 1.000 0.0500 . . . .
H39 H Uiso 0.06220 0.76430 0.51610 1.000 0.0500 . . . .
H40 H Uiso 0.10730 0.89580 0.47970 1.000 0.0500 . . . .
H41 H Uiso 0.13130 0.92680 0.42500 1.000 0.0500 . . . .
H42 H Uiso 0.17090 0.86360 0.47680 1.000 0.0500 . . . .
H43 H Uiso 0.18300 0.72640 0.32710 1.000 0.0500 . . . .
H44 H Uiso 0.17450 0.84320 0.35800 1.000 0.0500 . . . .
H45 H Uiso 0.12850 0.80310 0.30440 1.000 0.0500 . . . .
H46 H Uiso 0.35250 0.26730 0.64460 1.000 0.0500 . . . .
H47 H Uiso 0.40490 0.10480 0.66240 1.000 0.0500 . . . .
H48 H Uiso 0.50140 0.21250 0.55980 1.000 0.0500 . . . .
H49 H Uiso 0.44800 0.37230 0.53980 1.000 0.0500 . . . .
H50 H Uiso 0.46670 -0.02230 0.69220 1.000 0.0500 . . . .
H51 H Uiso 0.51610 -0.18970 0.70320 1.000 0.0500 . . . .
H52 H Uiso 0.58320 -0.22830 0.65280 1.000 0.0500 . . . .
H53 H Uiso 0.58580 -0.11390 0.57310 1.000 0.0500 . . . .
H54 H Uiso 0.53830 0.05690 0.56190 1.000 0.0500 . . . .
H55 H Uiso 0.31840 0.35400 0.33860 1.000 0.0500 . . . .
H56 H Uiso 0.32060 0.19210 0.28640 1.000 0.0500 . . . .
H57 H Uiso 0.16780 0.10610 0.31000 1.000 0.0500 . . . .
H58 H Uiso 0.16490 0.27020 0.36070 1.000 0.0500 . . . .
H59 H Uiso 0.33280 0.00690 0.27960 1.000 0.0500 . . . .
H60 H Uiso 0.33680 -0.15920 0.22560 1.000 0.0500 . . . .
H61 H Uiso 0.25550 -0.23600 0.17200 1.000 0.0500 . . . .
H62 H Uiso 0.16990 -0.15530 0.17350 1.000 0.0500 . . . .
H63 H Uiso 0.16350 0.00670 0.22900 1.000 0.0500 . . . .
H64 H Uiso 0.11040 0.23890 0.49940 1.000 0.0500 . . . .
H65 H Uiso 0.06460 0.08190 0.52920 1.000 0.0500 . . . .
H66 H Uiso 0.05660 0.25410 0.67190 1.000 0.0500 . . . .
H67 H Uiso 0.10930 0.39990 0.64380 1.000 0.0500 . . . .
H68 H Uiso 0.05720 -0.06470 0.58070 1.000 0.0500 . . . .
H69 H Uiso -0.00340 -0.21320 0.59730 1.000 0.0500 . . . .
H70 H Uiso -0.05100 -0.19140 0.67080 1.000 0.0500 . . . .
H71 H Uiso -0.06100 -0.01160 0.70390 1.000 0.0500 . . . .
H72 H Uiso -0.01860 0.14430 0.67250 1.000 0.0500 . . . .
H73 H Uiso 0.26670 0.09610 0.57340 1.000 0.0500 . . . .
H74 H Uiso 0.26950 0.03490 0.51520 1.000 0.0500 . . . .
H75 H Uiso 0.21120 0.08810 0.52450 1.000 0.0500 . . . .
H76 H Uiso 0.30790 0.17820 0.44500 1.000 0.0500 . . . .
H77 H Uiso 0.34720 0.15730 0.50570 1.000 0.0500 . . . .
H78 H Uiso 0.33330 0.28410 0.48330 1.000 0.0500 . . . .
H79 H Uiso 0.19140 0.10690 0.49310 1.000 0.0500 . . . .
H80 H Uiso 0.24680 0.06500 0.53630 1.000 0.0500 . . . .
H81 H Uiso 0.24060 0.04310 0.47040 1.000 0.0500 . . . .
H83 H Uiso 0.30120 0.17960 0.42890 1.000 0.0500 . . . .
H84 H Uiso 0.33810 0.14570 0.48910 1.000 0.0500 . . . .

loop_
_atom_type_symbol
_atom_type_description
_atom_type_scat_dispersion_real
_atom_type_scat_dispersion_imag
_atom_type_scat_source
C C 0.0033 0.0016 ' International Tables Vol C Tables 4.2.6.8 and 6.1.1.4'
H H 0.0000 0.0000 ' International Tables Vol C Tables 4.2.6.8 and 6.1.1.4'
B B 0.0013 0.0007 ' International Tables Vol C Tables 4.2.6.8 and 6.1.1.4'
O O 0.0106 0.0060 ' International Tables Vol C Tables 4.2.6.8 and 6.1.1.4'
Ta Ta -0.7052 6.5227 ' International Tables Vol C Tables 4.2.6.8 and 6.1.1.4'

loop_
_geom_angle_atom_site_label_1
_geom_angle_atom_site_label_2
_geom_angle_atom_site_label_3
_geom_angle
_geom_angle_site_symmetry_1
_geom_angle_site_symmetry_2
_geom_angle_site_symmetry_3
_geom_angle_publ_flag
O1 Ta1 O6 93.9(3) . . . y
O1 Ta1 O7 91.1(2) . . . y
O1 Ta1 O9 149.9(2) . . . y
O1 Ta1 O10 79.34(19) . . . y
O1 Ta1 C1 93.3(3) . . . y
O1 Ta1 C2 125.4(3) . . . y
O1 Ta1 C3 127.3(3) . . . y
O6 Ta1 O7 149.7(3) . . . y
O6 Ta1 O9 80.4(2) . . . y
O6 Ta1 O10 79.3(2) . . . y
O6 Ta1 C1 129.8(3) . . . y
O6 Ta1 C2 116.1(3) . . . y
O6 Ta1 C3 82.8(3) . . . y
O7 Ta1 O9 80.5(2) . . . y
O7 Ta1 O10 72.34(19) . . . y
O7 Ta1 C1 79.6(3) . . . y
O7 Ta1 C2 84.4(3) . . . y
O7 Ta1 C3 117.1(3) . . . y
O9 Ta1 O10 70.59(19) . . . y
O9 Ta1 C1 113.2(3) . . . y
O9 Ta1 C2 82.8(3) . . . y
O9 Ta1 C3 81.5(3) . . . y
O10 Ta1 C1 150.7(3) . . . y
O10 Ta1 C2 146.8(3) . . . y
O10 Ta1 C3 148.9(3) . . . y
C1 Ta1 C2 32.3(4) . . . y
C1 Ta1 C3 54.4(4) . . . y
C2 Ta1 C3 33.8(4) . . . y
O2 Ta2 O3 85.7(3) . . . y
O2 Ta2 O7 86.0(2) . . . y
O2 Ta2 O8 150.2(2) . . . y
O2 Ta2 O10 77.4(2) . . . y
O2 Ta2 C11 82.2(3) . . . y
O2 Ta2 C12 115.1(3) . . . y
O2 Ta2 C15 76.6(3) . . . y
O3 Ta2 O7 150.0(2) . . . y
O3 Ta2 O8 86.1(2) . . . y
O3 Ta2 O10 77.8(2) . . . y
O3 Ta2 C11 81.6(3) . . . y
O3 Ta2 C12 77.8(3) . . . y
O3 Ta2 C15 114.4(3) . . . y
O7 Ta2 O8 86.9(2) . . . y
O7 Ta2 O10 72.29(19) . . . y
O7 Ta2 C11 125.7(3) . . . y
O7 Ta2 C12 131.5(3) . . . y
O7 Ta2 C15 91.6(3) . . . y
O8 Ta2 O10 72.8(2) . . . y
O8 Ta2 C11 124.7(3) . . . y
O8 Ta2 C12 91.0(3) . . . y
O8 Ta2 C15 132.5(3) . . . y
O10 Ta2 C11 151.9(3) . . . y
O10 Ta2 C12 151.4(3) . . . y
O10 Ta2 C15 150.2(3) . . . y
C11 Ta2 C12 33.7(3) . . . y
C11 Ta2 C15 34.1(3) . . . y
C12 Ta2 C15 56.1(3) . . . y
O4 Ta3 O5 92.7(3) . . . y
O4 Ta3 O8 91.4(2) . . . y
O4 Ta3 O9 151.1(2) . . . y
O4 Ta3 O10 80.8(2) . . . y
O4 Ta3 C22 91.7(3) . . . y
O4 Ta3 C23 125.0(3) . . . y
O4 Ta3 C24 126.8(3) . . . y
O4 Ta3 C25 92.6(3) . . . y
O5 Ta3 O8 149.6(3) . . . y
O5 Ta3 O9 80.8(2) . . . y
O5 Ta3 O10 77.1(2) . . . y
O5 Ta3 C22 77.0(3) . . . y
O5 Ta3 C23 81.9(3) . . . y
O5 Ta3 C24 114.1(3) . . . y
O5 Ta3 C25 130.9(3) . . . y
O8 Ta3 O9 81.2(2) . . . y
O8 Ta3 O10 73.9(2) . . . y
O8 Ta3 C22 132.9(3) . . . y
O8 Ta3 C23 119.5(3) . . . y
O8 Ta3 C24 86.8(3) . . . y
O8 Ta3 C25 78.9(3) . . . y
O9 Ta3 O10 70.32(19) . . . y
O9 Ta3 C22 113.8(3) . . . y
O9 Ta3 C23 82.2(3) . . . y
O9 Ta3 C24 80.9(3) . . . y
O9 Ta3 C25 113.0(3) . . . y
O10 Ta3 C22 152.6(3) . . . y
O10 Ta3 C23 147.5(3) . . . y
O10 Ta3 C24 147.3(3) . . . y
O10 Ta3 C25 151.8(3) . . . y
C22 Ta3 C23 33.6(4) . . . y
C22 Ta3 C24 55.0(4) . . . y
C22 Ta3 C25 54.1(4) . . . y
C23 Ta3 C24 33.1(4) . . . y
C23 Ta3 C25 55.9(4) . . . y
C24 Ta3 C25 35.1(4) . . . y
Ta1 O1 B1 130.0(5) . . . y
Ta2 O2 B1 133.5(5) . . . y
Ta2 O3 B2 133.1(6) . . . y
Ta3 O4 B2 128.9(6) . . . y
Ta3 O5 B3 135.5(6) . . . y
Ta1 O6 B3 133.6(7) . . . y
Ta1 O7 Ta2 115.1(2) . . . y
Ta2 O8 Ta3 113.7(3) . . . y
Ta1 O9 Ta3 109.8(2) . . . y
Ta1 O10 Ta2 98.68(19) . . . y
Ta1 O10 Ta3 108.6(2) . . . y
Ta2 O10 Ta3 97.76(19) . . . y
Ta1 C1 C2 73.8(6) . . . y
Ta1 C1 C5 76.6(6) . . . y
Ta1 C1 C6 122.9(7) . . . y
C2 C1 C5 109.3(10) . . . n
C2 C1 C6 128.8(11) . . . n
C5 C1 C6 121.4(10) . . . n
Ta1 C2 C1 73.9(6) . . . y
Ta1 C2 C3 73.6(6) . . . y
Ta1 C2 C7 117.9(7) . . . y
C1 C2 C3 107.2(9) . . . n
C1 C2 C7 124.8(12) . . . n
C3 C2 C7 128.1(11) . . . n
Ta1 C3 C2 72.6(6) . . . y
Ta1 C3 C4 76.0(6) . . . y
Ta1 C3 C8 120.2(7) . . . y
C2 C3 C4 108.3(9) . . . n
C2 C3 C8 124.9(10) . . . n
C4 C3 C8 126.7(10) . . . n
C3 C4 C5 108.8(8) . . . n
C3 C4 C9 125.4(9) . . . n
C5 C4 C9 125.8(9) . . . n
C1 C5 C4 106.5(9) . . . n
C1 C5 C10 124.9(10) . . . n
C4 C5 C10 128.6(10) . . . n
Ta2 C11 C12 74.2(6) . . . y
Ta2 C11 C15 73.4(6) . . . y
Ta2 C11 C16 117.9(7) . . . y
C12 C11 C15 108.2(8) . . . n
C12 C11 C16 124.6(9) . . . n
C15 C11 C16 127.2(9) . . . n
C67 O11 C73 19(2) . . . y
O13 O11 C73 71(4) . . . y
O13 O11 C67 90(5) . . . y
C11 C12 C13 108.2(8) . . . n
C11 C12 C17 125.9(9) . . . n
C13 C12 C17 125.8(9) . . . n
Ta2 C12 C17 120.2(7) . . . y
Ta2 C12 C13 75.8(6) . . . y
Ta2 C12 C11 72.1(5) . . . y
C12 C13 C14 108.4(8) . . . n
C12 C13 C18 129.2(9) . . . n
C14 C13 C18 122.3(9) . . . n
O11 O13 C67 71(4) . . . y
O11 O13 C73 89(5) . . . y
C67 O13 C73 19(2) . . . y
C15 C14 C19 125.9(9) . . . n
C13 C14 C15 108.4(8) . . . n
C13 C14 C19 125.6(9) . . . n
C11 C15 C14 106.7(8) . . . n
Ta2 C15 C11 72.5(6) . . . y
Ta2 C15 C14 75.8(6) . . . y
Ta2 C15 C20 122.9(7) . . . y
C14 C15 C20 125.3(9) . . . n
C11 C15 C20 127.6(9) . . . n
C22 C21 C25 111.7(11) . . . n
C25 C21 C26 122.8(11) . . . n
C22 C21 C26 125.5(11) . . . n
Ta3 C22 C27 121.0(8) . . . y
Ta3 C22 C23 71.2(6) . . . y
Ta3 C22 C21 75.7(7) . . . y
C23 C22 C27 123.2(11) . . . n
C21 C22 C23 108.4(10) . . . n
C21 C22 C27 128.4(12) . . . n
C22 C23 C24 108.0(10) . . . n
Ta3 C23 C22 75.2(6) . . . y
Ta3 C23 C24 73.8(6) . . . y
Ta3 C23 C28 119.8(8) . . . y
C22 C23 C28 126.8(10) . . . n
C24 C23 C28 125.1(11) . . . n
Ta3 C24 C23 73.2(6) . . . y
C23 C24 C29 129.1(11) . . . n
C25 C24 C29 123.6(11) . . . n
C23 C24 C25 107.2(10) . . . n
Ta3 C24 C25 75.0(6) . . . y
Ta3 C24 C29 119.9(8) . . . y
Ta3 C25 C21 74.4(7) . . . y
C21 C25 C24 104.7(10) . . . n
Ta3 C25 C24 70.0(6) . . . y
Ta3 C25 C30 123.5(8) . . . y
C21 C25 C30 128.7(11) . . . n
C24 C25 C30 126.4(11) . . . n
C32 C31 B1 123.1(9) . . . y
C32 C31 C36 116.4(9) . . . n
C36 C31 B1 120.5(8) . . . y
C31 C32 C33 122.8(11) . . . n
C32 C33 C34 122.7(11) . . . n
C35 C34 C37 122.5(10) . . . n
C33 C34 C35 112.9(9) . . . n
C33 C34 C37 124.1(10) . . . n
C34 C35 C36 125.2(10) . . . n
C31 C36 C35 119.9(10) . . . n
C38 C37 C42 115.7(11) . . . n
C34 C37 C38 121.8(10) . . . n
C34 C37 C42 122.5(11) . . . n
C37 C38 C39 121.5(13) . . . n
C38 C39 C40 122.4(15) . . . n
C39 C40 C41 117.9(14) . . . n
C40 C41 C42 120.0(15) . . . n
C37 C42 C41 122.0(14) . . . n
C48 C43 B2 122.9(9) . . . y
C44 C43 C48 115.2(8) . . . n
C44 C43 B2 121.9(9) . . . y
C43 C44 C45 121.9(9) . . . n
C44 C45 C46 121.7(9) . . . n
C47 C46 C49 122.4(9) . . . n
C45 C46 C47 117.0(9) . . . n
C45 C46 C49 120.6(9) . . . n
C46 C47 C48 121.1(10) . . . n
C43 C48 C47 123.1(10) . . . n
C46 C49 C54 121.5(10) . . . n
C46 C49 C50 119.5(9) . . . n
C50 C49 C54 119.0(9) . . . n
C49 C50 C51 119.3(11) . . . n
C50 C51 C52 120.9(12) . . . n
C51 C52 C53 119.6(11) . . . n
C52 C53 C54 121.1(13) . . . n
C49 C54 C53 120.1(11) . . . n
C56 C55 C60 114.8(9) . . . n
C60 C55 B3 122.7(9) . . . y
C56 C55 B3 122.5(10) . . . y
C55 C56 C57 123.6(11) . . . n
C56 C57 C58 119.1(10) . . . n
C57 C58 C59 119.1(10) . . . n
C57 C58 C61 121.6(10) . . . n
C59 C58 C61 119.3(10) . . . n
C58 C59 C60 119.3(11) . . . n
C55 C60 C59 124.0(10) . . . n
C62 C61 C66 119.8(12) . . . n
C58 C61 C62 118.3(12) . . . n
C58 C61 C66 121.9(10) . . . n
C61 C62 C63 119.9(15) . . . n
C62 C63 C64 119.4(15) . . . n
C63 C64 C65 118.2(15) . . . n
C64 C65 C66 123.1(14) . . . n
C61 C66 C65 118.6(12) . . . n
O2 B1 C31 117.6(8) . . . y
O1 B1 O2 122.4(8) . . . y
O1 B1 C31 120.1(8) . . . y
O3 B2 O4 123.5(9) . . . y
O3 B2 C43 119.7(9) . . . y
O4 B2 C43 116.7(9) . . . y
O5 B3 O6 122.9(9) . . . y
O5 B3 C55 119.0(9) . . . y
O6 B3 C55 117.7(9) . . . y
C1 C6 H2 109.00 . . . n
C1 C6 H1 110.00 . . . n
H1 C6 H2 109.00 . . . n
H1 C6 H3 110.00 . . . n
C1 C6 H3 110.00 . . . n
H2 C6 H3 109.00 . . . n
C2 C7 H6 110.00 . . . n
H4 C7 H5 109.00 . . . n
C2 C7 H4 109.00 . . . n
C2 C7 H5 109.00 . . . n
H4 C7 H6 109.00 . . . n
H5 C7 H6 109.00 . . . n
H7 C8 H9 109.00 . . . n
C3 C8 H7 110.00 . . . n
C3 C8 H8 109.00 . . . n
C3 C8 H9 110.00 . . . n
H7 C8 H8 109.00 . . . n
H8 C8 H9 109.00 . . . n
H11 C9 H12 109.00 . . . n
H10 C9 H12 109.00 . . . n
C4 C9 H10 109.00 . . . n
C4 C9 H11 110.00 . . . n
H10 C9 H11 110.00 . . . n
C4 C9 H12 109.00 . . . n
C5 C10 H15 109.00 . . . n
H13 C10 H14 110.00 . . . n
C5 C10 H14 109.00 . . . n
C5 C10 H13 110.00 . . . n
H13 C10 H15 109.00 . . . n
H14 C10 H15 109.00 . . . n
H16 C16 H18 110.00 . . . n
C11 C16 H16 110.00 . . . n
C11 C16 H17 109.00 . . . n
C11 C16 H18 109.00 . . . n
H16 C16 H17 109.00 . . . n
H17 C16 H18 109.00 . . . n
H20 C17 H21 109.00 . . . n
C12 C17 H20 109.00 . . . n
C12 C17 H19 110.00 . . . n
H19 C17 H21 109.00 . . . n
C12 C17 H21 110.00 . . . n
H19 C17 H20 109.00 . . . n
C13 C18 H22 110.00 . . . n
H22 C18 H23 109.00 . . . n
C13 C18 H23 110.00 . . . n
C13 C18 H24 109.00 . . . n
H22 C18 H24 109.00 . . . n
H23 C18 H24 109.00 . . . n
C14 C19 H26 110.00 . . . n
C14 C19 H25 109.00 . . . n
C14 C19 H27 109.00 . . . n
H25 C19 H26 110.00 . . . n
H25 C19 H27 110.00 . . . n
H26 C19 H27 109.00 . . . n
H28 C20 H29 109.00 . . . n
H28 C20 H30 109.00 . . . n
C15 C20 H30 110.00 . . . n
C15 C20 H28 110.00 . . . n
C15 C20 H29 109.00 . . . n
H29 C20 H30 110.00 . . . n
H32 C26 H33 109.00 . . . n
C21 C26 H31 110.00 . . . n
C21 C26 H32 109.00 . . . n
C21 C26 H33 109.00 . . . n
H31 C26 H32 110.00 . . . n
H31 C26 H33 109.00 . . . n
H35 C27 H36 109.00 . . . n
C22 C27 H36 109.00 . . . n
C22 C27 H34 109.00 . . . n
C22 C27 H35 109.00 . . . n
H34 C27 H35 110.00 . . . n
H34 C27 H36 110.00 . . . n
C23 C28 H38 109.00 . . . n
C23 C28 H37 109.00 . . . n
H37 C28 H39 109.00 . . . n
C23 C28 H39 109.00 . . . n
H37 C28 H38 110.00 . . . n
H38 C28 H39 110.00 . . . n
C24 C29 H42 110.00 . . . n
C24 C29 H40 109.00 . . . n
C24 C29 H41 109.00 . . . n
H41 C29 H42 109.00 . . . n
H40 C29 H41 109.00 . . . n
H40 C29 H42 110.00 . . . n
H43 C30 H44 109.00 . . . n
H43 C30 H45 109.00 . . . n
H44 C30 H45 109.00 . . . n
C25 C30 H45 110.00 . . . n
C25 C30 H43 109.00 . . . n
C25 C30 H44 110.00 . . . n
C31 C32 H46 119.00 . . . n
C33 C32 H46 119.00 . . . n
C34 C33 H47 119.00 . . . n
C32 C33 H47 119.00 . . . n
C34 C35 H48 117.00 . . . n
C36 C35 H48 117.00 . . . n
C35 C36 H49 120.00 . . . n
C31 C36 H49 120.00 . . . n
C39 C38 H50 119.00 . . . n
C37 C38 H50 119.00 . . . n
C38 C39 H51 119.00 . . . n
C40 C39 H51 119.00 . . . n
C41 C40 H52 121.00 . . . n
C39 C40 H52 121.00 . . . n
C42 C41 H53 120.00 . . . n
C40 C41 H53 120.00 . . . n
C37 C42 H54 119.00 . . . n
C41 C42 H54 119.00 . . . n
C43 C44 H55 119.00 . . . n
C45 C44 H55 119.00 . . . n
C46 C45 H56 119.00 . . . n
C44 C45 H56 119.00 . . . n
C46 C47 H57 119.00 . . . n
C48 C47 H57 119.00 . . . n
C43 C48 H58 118.00 . . . n
C47 C48 H58 119.00 . . . n
C51 C50 H59 120.00 . . . n
C49 C50 H59 120.00 . . . n
C50 C51 H60 120.00 . . . n
C52 C51 H60 120.00 . . . n
C53 C52 H61 120.00 . . . n
C51 C52 H61 120.00 . . . n
C52 C53 H62 120.00 . . . n
C54 C53 H62 119.00 . . . n
C49 C54 H63 120.00 . . . n
C53 C54 H63 120.00 . . . n
C57 C56 H64 118.00 . . . n
C55 C56 H64 118.00 . . . n
C56 C57 H65 121.00 . . . n
C58 C57 H65 120.00 . . . n
C58 C59 H66 120.00 . . . n
C60 C59 H66 120.00 . . . n
C59 C60 H67 118.00 . . . n
C55 C60 H67 118.00 . . . n
C61 C62 H68 120.00 . . . n
C63 C62 H68 120.00 . . . n
C62 C63 H69 120.00 . . . n
C64 C63 H69 120.00 . . . n
C65 C64 H70 121.00 . . . n
C63 C64 H70 121.00 . . . n
C64 C65 H71 118.00 . . . n
C66 C65 H71 118.00 . . . n
C65 C66 H72 121.00 . . . n
C61 C66 H72 121.00 . . . n
C71 O12 C72 139(3) 2_656 . 2_656 y
C70 O12 C71 64.8(19) . . 2_656 y
C70 O12 C72 76(2) . . 2_656 y
O11 C67 C68 121(3) . . . y
O11 C67 C74 118(2) . . . y
O11 C67 C69 123(2) . . . y
O11 C67 C73 91(5) . . . y
O11 C67 O13 19.8(17) . . . y
O13 C67 C73 72(5) . . . y
O13 C67 C74 113(3) . . . y
O13 C67 C75 110(3) . . . y
C68 C67 C69 116(2) . . . n
C68 C67 C73 107(5) . . . n
C68 C67 C74 32.9(14) . . . n
C68 C67 C75 116(2) . . . n
C69 C67 C73 79(6) . . . n
C69 C67 C74 113(2) . . . n
C69 C67 C75 13.1(18) . . . n
C73 C67 C74 74(5) . . . n
C73 C67 C75 66(6) . . . n
O11 C67 C75 122(2) . . . y
O13 C67 C68 128(3) . . . y
O13 C67 C69 114(3) . . . y
C74 C67 C75 106(2) . . . n
C67 C68 C74 78(2) . . . n
C67 C68 C73 13.4(16) . . . n
C73 C68 C74 64(2) . . . n
C73 C69 C75 86(7) . . . n
C67 C69 C73 15.4(18) . . . n
C67 C69 C75 102(7) . . . n
O11 C73 O13 19.7(17) . . . y
O11 C73 C67 70(5) . . . y
O11 C73 C68 106(2) . . . y
O11 C73 C69 119(2) . . . y
O13 C73 C68 120(3) . . . y
O13 C73 C69 120(3) . . . y
O13 C73 C74 121(3) . . . y
O13 C73 C75 122(3) . . . y
O11 C73 C74 118(2) . . . y
O11 C73 C75 126(2) . . . y
O13 C73 C67 90(5) . . . y
C67 C73 C75 100(6) . . . n
C68 C73 C69 108(2) . . . n
C68 C73 C74 31.5(14) . . . n
C68 C73 C75 114(2) . . . n
C69 C73 C74 118(2) . . . n
C69 C73 C75 14.4(19) . . . n
C74 C73 C75 115(2) . . . n
C67 C73 C74 91(5) . . . n
C67 C73 C68 60(4) . . . n
C67 C73 C69 86(6) . . . n
C67 C74 C73 14.8(17) . . . n
C67 C74 C68 70(2) . . . n
C68 C74 C73 84(3) . . . n
C67 C75 C69 65(6) . . . n
C67 C75 C73 14.1(17) . . . n
C69 C75 C73 79(7) . . . n
C67 C68 H80 170.00 . . . n
C73 C68 H73 123.00 . . . n
C67 C68 H75 109.00 . . . n
C73 C68 H75 102.00 . . . n
C73 C68 H80 157.00 . . . n
C73 C68 H74 103.00 . . . n
C74 C68 H74 77.00 . . . n
C74 C68 H75 57.00 . . . n
C74 C68 H80 93.00 . . . n
H73 C68 H74 110.00 . . . n
H73 C68 H75 109.00 . . . n
H73 C68 H80 80.00 . . . n
C74 C68 H73 167.00 . . . n
H74 C68 H80 66.00 . . . n
H75 C68 H80 65.00 . . . n
C67 C68 H74 109.00 . . . n
H74 C68 H75 109.00 . . . n
C67 C68 H73 109.00 . . . n
C67 C69 H77 109.00 . . . n
C67 C69 H84 115.00 . . . n
C67 C69 H78 114.00 . . . n
C67 C69 H83 108.00 . . . n
C67 C69 H76 109.00 . . . n
C73 C69 H83 93.00 . . . n
C73 C69 H84 120.00 . . . n
C75 C69 H76 14.00 . . . n
C75 C69 H77 123.00 . . . n
C73 C69 H76 95.00 . . . n
C73 C69 H77 121.00 . . . n
C73 C69 H78 113.00 . . . n
H76 C69 H77 109.00 . . . n
H76 C69 H78 101.00 . . . n
H76 C69 H83 7.00 . . . n
H76 C69 H84 83.00 . . . n
H77 C69 H78 114.00 . . . n
H77 C69 H83 116.00 . . . n
H77 C69 H84 27.00 . . . n
H78 C69 H83 96.00 . . . n
H78 C69 H84 126.00 . . . n
H83 C69 H84 90.00 . . . n
C75 C69 H84 97.00 . . . n
C75 C69 H78 94.00 . . . n
C75 C69 H83 8.00 . . . n
C67 C74 H74 96.00 . . . n
C67 C74 H75 110.00 . . . n
C67 C74 H79 114.00 . . . n
C67 C74 H80 95.00 . . . n
C68 C74 H79 119.00 . . . n
C68 C74 H80 25.00 . . . n
C68 C74 H81 122.00 . . . n
C73 C74 H74 104.00 . . . n
C73 C74 H75 119.00 . . . n
C73 C74 H79 109.00 . . . n
C73 C74 H80 109.00 . . . n
C73 C74 H81 109.00 . . . n
H74 C74 H75 102.00 . . . n
H74 C74 H79 145.00 . . . n
H74 C74 H80 49.00 . . . n
H74 C74 H81 66.00 . . . n
C67 C74 H81 118.00 . . . n
C68 C74 H74 56.00 . . . n
C68 C74 H75 68.00 . . . n
H79 C74 H80 110.00 . . . n
H79 C74 H81 110.00 . . . n
H80 C74 H81 109.00 . . . n
H75 C74 H79 53.00 . . . n
H75 C74 H80 57.00 . . . n
H75 C74 H81 131.00 . . . n
C67 C75 H76 126.00 . . . n
C67 C75 H77 91.00 . . . n
C67 C75 H78 100.00 . . . n
C69 C75 H77 42.00 . . . n
C69 C75 H78 65.00 . . . n
C69 C75 H83 169.00 . . . n
C69 C75 H84 61.00 . . . n
C67 C75 H83 123.00 . . . n
C67 C75 H84 99.00 . . . n
C69 C75 H76 158.00 . . . n
C73 C75 H83 109.00 . . . n
C73 C75 H84 109.00 . . . n
H76 C75 H77 116.00 . . . n
H76 C75 H78 124.00 . . . n
H76 C75 H83 12.00 . . . n
H76 C75 H84 97.00 . . . n
H77 C75 H78 90.00 . . . n
H77 C75 H83 128.00 . . . n
H77 C75 H84 19.00 . . . n
H78 C75 H83 117.00 . . . n
H78 C75 H84 106.00 . . . n
H83 C75 H84 109.00 . . . n
C73 C75 H76 114.00 . . . n
C73 C75 H77 104.00 . . . n
C73 C75 H78 105.00 . . . n
O12 C70 C71 120(2) . . . y
O12 C70 C72 120(2) . . . y
O12 C70 O12 172(2) . . 2_656 y
O12 C70 C71 67.8(16) . . 2_656 y
O12 C70 C72 51.8(17) . . 2_656 y
C71 C70 C72 118.7(16) . . . n
O12 C70 C71 67.8(16) 2_656 . . y
C71 C70 C71 60.8(17) . . 2_656 n
C71 C70 C72 160.7(17) . . 2_656 n
O12 C70 C72 51.8(17) 2_656 . . y
C71 C70 C72 160.7(17) 2_656 . . n
C72 C70 C72 68.8(19) . . 2_656 n
O12 C70 C71 120(2) 2_656 . 2_656 y
O12 C70 C72 120(2) 2_656 . 2_656 y
C71 C70 C72 118.7(16) 2_656 . 2_656 n
O12 C71 C70 47.4(14) 2_656 . . y
C70 C71 C71 59.6(14) . . 2_656 n
O12 C71 C71 101(2) 2_656 . 2_656 y
O12 C72 C70 52.7(19) 2_656 . . y
C70 C72 C72 55.6(16) . . 2_656 n
O12 C72 C72 108(3) 2_656 . 2_656 y

loop_
_geom_bond_atom_site_label_1
_geom_bond_atom_site_label_2
_geom_bond_distance
_geom_bond_site_symmetry_1
_geom_bond_site_symmetry_2
_geom_bond_publ_flag
Ta1 O1 1.955(5) . . y
Ta1 O6 1.962(7) . . y
Ta1 O7 1.952(5) . . y
Ta1 O9 2.149(5) . . y
Ta1 O10 2.182(5) . . y
Ta1 C1 2.452(11) . . y
Ta1 C2 2.451(10) . . y
Ta1 C3 2.464(10) . . y
Ta2 O2 2.014(6) . . y
Ta2 O3 2.019(7) . . y
Ta2 O7 1.965(5) . . y
Ta2 O8 1.983(6) . . y
Ta2 O10 2.174(5) . . y
Ta2 C11 2.453(10) . . y
Ta2 C12 2.480(10) . . y
Ta2 C15 2.465(10) . . y
Ta3 O4 1.940(6) . . y
Ta3 O5 1.970(6) . . y
Ta3 O8 1.927(5) . . y
Ta3 O9 2.174(5) . . y
Ta3 O10 2.172(5) . . y
Ta3 C22 2.479(11) . . y
Ta3 C23 2.428(10) . . y
Ta3 C24 2.435(11) . . y
Ta3 C25 2.503(12) . . y
O1 B1 1.377(11) . . y
O2 B1 1.364(12) . . y
O3 B2 1.332(13) . . y
O4 B2 1.381(13) . . y
O5 B3 1.359(14) . . y
O6 B3 1.377(14) . . y
C1 C2 1.366(17) . . n
C1 C5 1.443(15) . . n
C1 C6 1.511(18) . . n
C2 C3 1.427(15) . . n
C2 C7 1.485(14) . . n
C3 C4 1.396(14) . . n
C3 C8 1.475(14) . . n
C4 C5 1.388(14) . . n
C4 C9 1.503(14) . . n
C5 C10 1.488(16) . . n
C11 C12 1.431(14) . . n
C11 C15 1.441(13) . . n
C11 C16 1.478(14) . . n
O11 C73 1.26(3) . . y
O11 O13 0.42(4) . . y
O11 C67 1.18(3) . . y
C12 C13 1.389(13) . . n
C12 C17 1.465(14) . . n
C13 C14 1.441(14) . . n
C13 C18 1.469(14) . . n
O13 C67 1.25(3) . . y
O13 C73 1.19(3) . . y
C14 C19 1.499(14) . . n
C14 C15 1.414(14) . . n
C15 C20 1.502(15) . . n
C21 C22 1.352(17) . . n
C21 C25 1.385(16) . . n
C21 C26 1.538(19) . . n
C22 C23 1.419(17) . . n
C22 C27 1.507(17) . . n
C23 C28 1.503(18) . . n
C23 C24 1.384(16) . . n
C24 C25 1.488(17) . . n
C24 C29 1.503(16) . . n
C25 C30 1.482(18) . . n
C31 C32 1.344(14) . . n
C31 B1 1.571(13) . . y
C31 C36 1.374(14) . . n
C32 C33 1.376(16) . . n
C33 C34 1.371(16) . . n
C34 C35 1.378(15) . . n
C34 C37 1.448(14) . . n
C35 C36 1.365(14) . . n
C37 C42 1.384(19) . . n
C37 C38 1.397(18) . . n
C38 C39 1.37(2) . . n
C39 C40 1.32(2) . . n
C40 C41 1.41(2) . . n
C41 C42 1.37(2) . . n
C43 C44 1.391(14) . . n
C43 C48 1.361(13) . . n
C43 B2 1.585(14) . . y
C44 C45 1.371(13) . . n
C45 C46 1.369(13) . . n
C46 C47 1.361(16) . . n
C46 C49 1.517(13) . . n
C47 C48 1.381(15) . . n
C49 C54 1.366(16) . . n
C49 C50 1.386(17) . . n
C50 C51 1.420(15) . . n
C51 C52 1.360(19) . . n
C52 C53 1.34(2) . . n
C53 C54 1.419(17) . . n
C55 C56 1.400(15) . . n
C55 B3 1.560(15) . . y
C55 C60 1.377(16) . . n
C56 C57 1.411(16) . . n
C57 C58 1.375(18) . . n
C58 C61 1.526(15) . . n
C58 C59 1.409(15) . . n
C59 C60 1.395(15) . . n
C61 C62 1.362(18) . . n
C61 C66 1.364(19) . . n
C62 C63 1.41(2) . . n
C63 C64 1.36(3) . . n
C64 C65 1.35(2) . . n
C65 C66 1.37(2) . . n
C6 H2 0.9800 . . n
C6 H1 0.9800 . . n
C6 H3 0.9800 . . n
C7 H4 0.9800 . . n
C7 H5 0.9800 . . n
C7 H6 0.9800 . . n
C8 H8 0.9800 . . n
C8 H9 0.9800 . . n
C8 H7 0.9800 . . n
C9 H12 0.9800 . . n
C9 H10 0.9800 . . n
C9 H11 0.9800 . . n
C10 H14 0.9800 . . n
C10 H15 0.9800 . . n
C10 H13 0.9800 . . n
C16 H18 0.9800 . . n
C16 H17 0.9800 . . n
C16 H16 0.9800 . . n
C17 H19 0.9800 . . n
C17 H21 0.9800 . . n
C17 H20 0.9800 . . n
C18 H22 0.9800 . . n
C18 H24 0.9800 . . n
C18 H23 0.9800 . . n
C19 H26 0.9800 . . n
C19 H25 0.9800 . . n
C19 H27 0.9800 . . n
C20 H28 0.9800 . . n
C20 H29 0.9800 . . n
C20 H30 0.9800 . . n
C26 H33 0.9800 . . n
C26 H32 0.9800 . . n
C26 H31 0.9800 . . n
C27 H34 0.9800 . . n
C27 H36 0.9800 . . n
C27 H35 0.9800 . . n
C28 H37 0.9800 . . n
C28 H39 0.9800 . . n
C28 H38 0.9800 . . n
C29 H41 0.9800 . . n
C29 H40 0.9800 . . n
C29 H42 0.9800 . . n
C30 H45 0.9800 . . n
C30 H43 0.9800 . . n
C30 H44 0.9800 . . n
C32 H46 0.9500 . . n
C33 H47 0.9500 . . n
C35 H48 0.9500 . . n
C36 H49 0.9500 . . n
C38 H50 0.9500 . . n
C39 H51 0.9500 . . n
C40 H52 0.9500 . . n
C41 H53 0.9500 . . n
C42 H54 0.9500 . . n
C44 H55 0.9500 . . n
C45 H56 0.9500 . . n
C47 H57 0.9500 . . n
C48 H58 0.9500 . . n
C50 H59 0.9500 . . n
C51 H60 0.9500 . . n
C52 H61 0.9500 . . n
C53 H62 0.9500 . . n
C54 H63 0.9500 . . n
C56 H64 0.9500 . . n
C57 H65 0.9500 . . n
C59 H66 0.9500 . . n
C60 H67 0.9500 . . n
C62 H68 0.9500 . . n
C63 H69 0.9500 . . n
C64 H70 0.9500 . . n
C65 H71 0.9500 . . n
C66 H72 0.9500 . . n
O12 C71 1.58(4) . 2_656 y
O12 C72 1.25(4) . 2_656 y
O12 C70 1.26(3) . . y
C67 C74 1.56(3) . . n
C67 C75 1.61(4) . . n
C67 C73 0.40(5) . . n
C67 C68 1.49(3) . . n
C67 C69 1.50(4) . . n
C68 C73 1.65(3) . . n
C68 C74 0.87(4) . . n
C69 C73 1.47(4) . . n
C69 C75 0.37(5) . . n
C73 C75 1.50(4) . . n
C73 C74 1.50(3) . . n
C68 H73 0.9800 . . n
C68 H74 0.9800 . . n
C68 H75 0.9800 . . n
C68 H80 0.4200 . . n
C69 H83 1.3500 . . n
C69 H84 0.8600 . . n
C69 H76 0.9800 . . n
C69 H77 0.9800 . . n
C69 H78 0.9400 . . n
C74 H74 1.1600 . . n
C74 H75 0.8900 . . n
C74 H79 0.9800 . . n
C74 H80 0.9800 . . n
C74 H81 0.9800 . . n
C75 H77 1.2300 . . n
C75 H84 0.9800 . . n
C75 H78 1.0400 . . n
C75 H83 0.9800 . . n
C75 H76 0.6300 . . n
C70 C71 1.55(3) . . n
C70 C72 1.53(4) . . n
C70 C71 1.55(3) . 2_656 n
C70 C72 1.53(4) . 2_656 n
C71 C71 1.57(4) . 2_656 n
C72 C72 1.73(4) . 2_656 n

loop_
_geom_hbond_atom_site_label_D
_geom_hbond_atom_site_label_H
_geom_hbond_atom_site_label_A
_geom_hbond_distance_DH
_geom_hbond_distance_HA
_geom_hbond_distance_DA
_geom_hbond_angle_DHA
_geom_hbond_site_symmetry_A
_geom_hbond_publ_flag
C8 H8 O9 0.9800 2.4400 3.139(13) 128.00 . y
C9 H11 O6 0.9800 2.5700 2.968(14) 104.00 . y
C10 H15 O1 0.9800 2.5000 2.912(13) 105.00 . y
C16 H16 O3 0.9800 2.6000 3.138(11) 115.00 . y
C17 H19 O3 0.9800 2.3800 2.982(12) 119.00 . y
C18 H24 O8 0.9800 2.3900 3.054(12) 124.00 . y
C19 H26 O7 0.9800 2.4000 3.038(12) 122.00 . y
C26 H31 O4 0.9800 2.2300 2.855(16) 121.00 . y

loop_
_geom_torsion_atom_site_label_1
_geom_torsion_atom_site_label_2
_geom_torsion_atom_site_label_3
_geom_torsion_atom_site_label_4
_geom_torsion
_geom_torsion_site_symmetry_1
_geom_torsion_site_symmetry_2
_geom_torsion_site_symmetry_3
_geom_torsion_site_symmetry_4
_geom_torsion_publ_flag
O6 Ta1 O1 B1 119.2(7) . . . . n
O7 Ta1 O1 B1 -30.9(7) . . . . n
O9 Ta1 O1 B1 41.8(9) . . . . n
O10 Ta1 O1 B1 40.9(7) . . . . n
C1 Ta1 O1 B1 -110.6(7) . . . . n
C2 Ta1 O1 B1 -114.8(7) . . . . n
C3 Ta1 O1 B1 -157.0(7) . . . . n
O1 Ta1 O6 B3 -104.0(9) . . . . n
O7 Ta1 O6 B3 -5.1(11) . . . . n
O9 Ta1 O6 B3 46.3(9) . . . . n
O10 Ta1 O6 B3 -25.6(8) . . . . n
C1 Ta1 O6 B3 158.5(9) . . . . n
C2 Ta1 O6 B3 123.3(9) . . . . n
C3 Ta1 O6 B3 128.9(9) . . . . n
O1 Ta1 O7 Ta2 67.6(3) . . . . n
O6 Ta1 O7 Ta2 -32.0(6) . . . . n
O9 Ta1 O7 Ta2 -83.4(3) . . . . n
O10 Ta1 O7 Ta2 -10.8(2) . . . . n
C1 Ta1 O7 Ta2 160.7(4) . . . . n
C2 Ta1 O7 Ta2 -167.0(4) . . . . n
C3 Ta1 O7 Ta2 -158.7(3) . . . . n
O1 Ta1 O9 Ta3 5.5(5) . . . . n
O6 Ta1 O9 Ta3 -75.4(3) . . . . n
O7 Ta1 O9 Ta3 81.0(2) . . . . n
O10 Ta1 O9 Ta3 6.5(2) . . . . n
C1 Ta1 O9 Ta3 155.3(3) . . . . n
C2 Ta1 O9 Ta3 166.5(3) . . . . n
C3 Ta1 O9 Ta3 -159.5(3) . . . . n
O1 Ta1 O10 Ta2 -85.7(2) . . . . n
O1 Ta1 O10 Ta3 173.1(3) . . . . n
O6 Ta1 O10 Ta2 178.3(3) . . . . n
O6 Ta1 O10 Ta3 77.0(3) . . . . n
O7 Ta1 O10 Ta2 8.96(18) . . . . n
O7 Ta1 O10 Ta3 -92.3(2) . . . . n
O9 Ta1 O10 Ta2 94.8(2) . . . . n
O9 Ta1 O10 Ta3 -6.5(2) . . . . n
C1 Ta1 O10 Ta2 -8.2(7) . . . . n
C1 Ta1 O10 Ta3 -109.5(6) . . . . n
C2 Ta1 O10 Ta2 56.4(6) . . . . n
C2 Ta1 O10 Ta3 -44.9(6) . . . . n
C3 Ta1 O10 Ta2 122.5(5) . . . . n
C3 Ta1 O10 Ta3 21.2(6) . . . . n
O1 Ta1 C1 C2 -173.6(6) . . . . n
O1 Ta1 C1 C5 -58.6(6) . . . . n
O1 Ta1 C1 C6 60.4(9) . . . . n
O6 Ta1 C1 C2 -75.8(7) . . . . n
O6 Ta1 C1 C5 39.2(8) . . . . n
O6 Ta1 C1 C6 158.2(8) . . . . n
O7 Ta1 C1 C2 95.9(6) . . . . n
O7 Ta1 C1 C5 -149.1(6) . . . . n
O7 Ta1 C1 C6 -30.2(9) . . . . n
O9 Ta1 C1 C2 21.1(7) . . . . n
O9 Ta1 C1 C5 136.1(6) . . . . n
O9 Ta1 C1 C6 -105.0(9) . . . . n
O10 Ta1 C1 C2 112.5(7) . . . . n
O10 Ta1 C1 C5 -132.5(6) . . . . n
O10 Ta1 C1 C6 -13.5(13) . . . . n
C2 Ta1 C1 C5 115.0(9) . . . . n
C2 Ta1 C1 C6 -126.0(12) . . . . n
C3 Ta1 C1 C2 -38.7(6) . . . . n
C3 Ta1 C1 C5 76.4(6) . . . . n
C3 Ta1 C1 C6 -164.7(11) . . . . n
O1 Ta1 C2 C1 7.9(8) . . . . n
O1 Ta1 C2 C3 -106.0(6) . . . . n
O1 Ta1 C2 C7 129.1(10) . . . . n
O6 Ta1 C2 C1 123.9(6) . . . . n
O6 Ta1 C2 C3 10.1(7) . . . . n
O6 Ta1 C2 C7 -114.8(10) . . . . n
O7 Ta1 C2 C1 -79.5(6) . . . . n
O7 Ta1 C2 C3 166.7(6) . . . . n
O7 Ta1 C2 C7 41.8(10) . . . . n
O9 Ta1 C2 C1 -160.5(6) . . . . n
O9 Ta1 C2 C3 85.6(6) . . . . n
O9 Ta1 C2 C7 -39.3(10) . . . . n
O10 Ta1 C2 C1 -124.3(6) . . . . n
O10 Ta1 C2 C3 121.8(6) . . . . n
O10 Ta1 C2 C7 -3.1(14) . . . . n
C1 Ta1 C2 C3 -113.9(8) . . . . n
C1 Ta1 C2 C7 121.2(13) . . . . n
C3 Ta1 C2 C1 113.9(8) . . . . n
C3 Ta1 C2 C7 -124.9(13) . . . . n
O1 Ta1 C3 C2 99.8(6) . . . . n
O1 Ta1 C3 C4 -14.9(7) . . . . n
O1 Ta1 C3 C8 -139.4(8) . . . . n
O6 Ta1 C3 C2 -170.9(6) . . . . n
O6 Ta1 C3 C4 74.4(6) . . . . n
O6 Ta1 C3 C8 -50.1(8) . . . . n
O7 Ta1 C3 C2 -15.0(7) . . . . n
O7 Ta1 C3 C4 -129.6(5) . . . . n
O7 Ta1 C3 C8 105.9(8) . . . . n
O9 Ta1 C3 C2 -89.6(6) . . . . n
O9 Ta1 C3 C4 155.7(6) . . . . n
O9 Ta1 C3 C8 31.2(8) . . . . n
O10 Ta1 C3 C2 -115.9(6) . . . . n
O10 Ta1 C3 C4 129.4(6) . . . . n
O10 Ta1 C3 C8 4.9(12) . . . . n
C1 Ta1 C3 C2 37.0(6) . . . . n
C1 Ta1 C3 C4 -77.7(6) . . . . n
C1 Ta1 C3 C8 157.8(10) . . . . n
C2 Ta1 C3 C4 -114.7(8) . . . . n
C2 Ta1 C3 C8 120.8(11) . . . . n
O3 Ta2 O2 B1 -114.0(8) . . . . n
O7 Ta2 O2 B1 37.2(8) . . . . n
O8 Ta2 O2 B1 -39.5(11) . . . . n
O10 Ta2 O2 B1 -35.6(7) . . . . n
C11 Ta2 O2 B1 164.0(8) . . . . n
C12 Ta2 O2 B1 171.7(7) . . . . n
C15 Ta2 O2 B1 129.8(8) . . . . n
O2 Ta2 O3 B2 115.1(9) . . . . n
O7 Ta2 O3 B2 40.7(11) . . . . n
O8 Ta2 O3 B2 -36.2(9) . . . . n
O10 Ta2 O3 B2 37.0(9) . . . . n
C11 Ta2 O3 B2 -162.1(9) . . . . n
C12 Ta2 O3 B2 -128.1(9) . . . . n
C15 Ta2 O3 B2 -171.7(9) . . . . n
O2 Ta2 O7 Ta1 -67.2(3) . . . . n
O3 Ta2 O7 Ta1 7.1(6) . . . . n
O8 Ta2 O7 Ta1 83.9(3) . . . . n
O10 Ta2 O7 Ta1 10.9(2) . . . . n
C11 Ta2 O7 Ta1 -144.7(3) . . . . n
C12 Ta2 O7 Ta1 172.4(3) . . . . n
C15 Ta2 O7 Ta1 -143.6(3) . . . . n
O2 Ta2 O8 Ta3 -7.2(8) . . . . n
O3 Ta2 O8 Ta3 67.2(4) . . . . n
O7 Ta2 O8 Ta3 -83.6(3) . . . . n
O10 Ta2 O8 Ta3 -11.2(3) . . . . n
C11 Ta2 O8 Ta3 144.1(3) . . . . n
C12 Ta2 O8 Ta3 144.9(4) . . . . n
C15 Ta2 O8 Ta3 -172.9(3) . . . . n
O2 Ta2 O10 Ta1 80.9(2) . . . . n
O2 Ta2 O10 Ta3 -168.8(3) . . . . n
O3 Ta2 O10 Ta1 169.2(2) . . . . n
O3 Ta2 O10 Ta3 -80.5(2) . . . . n
O7 Ta2 O10 Ta1 -8.91(18) . . . . n
O7 Ta2 O10 Ta3 101.4(2) . . . . n
O8 Ta2 O10 Ta1 -101.1(3) . . . . n
O8 Ta2 O10 Ta3 9.2(2) . . . . n
C11 Ta2 O10 Ta1 125.6(5) . . . . n
C11 Ta2 O10 Ta3 -124.1(5) . . . . n
C12 Ta2 O10 Ta1 -159.1(5) . . . . n
C12 Ta2 O10 Ta3 -48.8(6) . . . . n
C15 Ta2 O10 Ta1 51.1(6) . . . . n
C15 Ta2 O10 Ta3 161.4(5) . . . . n
O2 Ta2 C11 C12 167.4(6) . . . . n
O2 Ta2 C11 C15 -77.6(5) . . . . n
O2 Ta2 C11 C16 46.3(7) . . . . n
O3 Ta2 C11 C12 80.7(5) . . . . n
O3 Ta2 C11 C15 -164.3(6) . . . . n
O3 Ta2 C11 C16 -40.5(7) . . . . n
O7 Ta2 C11 C12 -113.2(5) . . . . n
O7 Ta2 C11 C15 1.8(6) . . . . n
O7 Ta2 C11 C16 125.7(7) . . . . n
O8 Ta2 C11 C12 1.3(7) . . . . n
O8 Ta2 C11 C15 116.4(5) . . . . n
O8 Ta2 C11 C16 -119.8(7) . . . . n
O10 Ta2 C11 C12 123.6(6) . . . . n
O10 Ta2 C11 C15 -121.4(6) . . . . n
O10 Ta2 C11 C16 2.4(11) . . . . n
C12 Ta2 C11 C15 115.0(8) . . . . n
C12 Ta2 C11 C16 -121.2(10) . . . . n
C15 Ta2 C11 C12 -115.0(8) . . . . n
C15 Ta2 C11 C16 123.8(10) . . . . n
O2 Ta2 C12 C11 -13.8(6) . . . . n
O2 Ta2 C12 C13 -128.7(6) . . . . n
O2 Ta2 C12 C17 107.9(8) . . . . n
O3 Ta2 C12 C11 -93.1(5) . . . . n
O3 Ta2 C12 C13 152.1(6) . . . . n
O3 Ta2 C12 C17 28.6(7) . . . . n
O7 Ta2 C12 C11 94.4(6) . . . . n
O7 Ta2 C12 C13 -20.5(7) . . . . n
O7 Ta2 C12 C17 -143.9(7) . . . . n
O8 Ta2 C12 C11 -178.9(5) . . . . n
O8 Ta2 C12 C13 66.2(6) . . . . n
O8 Ta2 C12 C17 -57.2(8) . . . . n
O10 Ta2 C12 C11 -124.8(6) . . . . n
O10 Ta2 C12 C13 120.4(6) . . . . n
O10 Ta2 C12 C17 -3.1(11) . . . . n
C11 Ta2 C12 C13 -114.9(8) . . . . n
C11 Ta2 C12 C17 121.7(10) . . . . n
C15 Ta2 C12 C11 37.7(5) . . . . n
C15 Ta2 C12 C13 -77.2(6) . . . . n
C15 Ta2 C12 C17 159.4(9) . . . . n
O2 Ta2 C15 C11 95.9(6) . . . . n
O2 Ta2 C15 C14 -151.0(6) . . . . n
O2 Ta2 C15 C20 -27.9(8) . . . . n
O3 Ta2 C15 C11 17.0(6) . . . . n
O3 Ta2 C15 C14 130.1(5) . . . . n
O3 Ta2 C15 C20 -106.8(8) . . . . n
O7 Ta2 C15 C11 -178.5(5) . . . . n
O7 Ta2 C15 C14 -65.5(5) . . . . n
O7 Ta2 C15 C20 57.6(8) . . . . n
O8 Ta2 C15 C11 -91.3(6) . . . . n
O8 Ta2 C15 C14 21.7(7) . . . . n
O8 Ta2 C15 C20 144.8(7) . . . . n
O10 Ta2 C15 C11 125.9(6) . . . . n
O10 Ta2 C15 C14 -121.1(6) . . . . n
O10 Ta2 C15 C20 2.0(11) . . . . n
C11 Ta2 C15 C14 113.0(8) . . . . n
C11 Ta2 C15 C20 -123.9(10) . . . . n
C12 Ta2 C15 C11 -37.3(5) . . . . n
C12 Ta2 C15 C14 75.8(6) . . . . n
C12 Ta2 C15 C20 -161.2(9) . . . . n
O5 Ta3 O4 B2 -116.2(8) . . . . n
O8 Ta3 O4 B2 33.7(8) . . . . n
O9 Ta3 O4 B2 -40.4(10) . . . . n
O10 Ta3 O4 B2 -39.8(8) . . . . n
C22 Ta3 O4 B2 166.8(8) . . . . n
C23 Ta3 O4 B2 161.9(8) . . . . n
C24 Ta3 O4 B2 120.8(8) . . . . n
C25 Ta3 O4 B2 112.6(8) . . . . n
O4 Ta3 O5 B3 112.3(9) . . . . n
O8 Ta3 O5 B3 14.9(11) . . . . n
O9 Ta3 O5 B3 -39.3(9) . . . . n
O10 Ta3 O5 B3 32.4(8) . . . . n
C22 Ta3 O5 B3 -156.6(9) . . . . n
C23 Ta3 O5 B3 -122.7(9) . . . . n
C24 Ta3 O5 B3 -115.0(9) . . . . n
C25 Ta3 O5 B3 -151.9(9) . . . . n
O4 Ta3 O8 Ta2 -68.8(4) . . . . n
O5 Ta3 O8 Ta2 29.0(7) . . . . n
O9 Ta3 O8 Ta2 83.1(3) . . . . n
O10 Ta3 O8 Ta2 11.2(3) . . . . n
C22 Ta3 O8 Ta2 -162.5(4) . . . . n
C23 Ta3 O8 Ta2 158.9(4) . . . . n
C24 Ta3 O8 Ta2 164.4(4) . . . . n
C25 Ta3 O8 Ta2 -161.2(4) . . . . n
O4 Ta3 O9 Ta1 -5.9(6) . . . . n
O5 Ta3 O9 Ta1 72.9(3) . . . . n
O8 Ta3 O9 Ta1 -82.6(3) . . . . n
O10 Ta3 O9 Ta1 -6.5(2) . . . . n
C22 Ta3 O9 Ta1 144.2(3) . . . . n
C23 Ta3 O9 Ta1 155.9(4) . . . . n
C24 Ta3 O9 Ta1 -170.7(4) . . . . n
C25 Ta3 O9 Ta1 -156.4(3) . . . . n
O4 Ta3 O10 Ta1 -173.3(3) . . . . n
O4 Ta3 O10 Ta2 84.8(2) . . . . n
O5 Ta3 O10 Ta1 -78.3(3) . . . . n
O5 Ta3 O10 Ta2 179.8(3) . . . . n
O8 Ta3 O10 Ta1 92.6(3) . . . . n
O8 Ta3 O10 Ta2 -9.4(2) . . . . n
O9 Ta3 O10 Ta1 6.4(2) . . . . n
O9 Ta3 O10 Ta2 -95.5(2) . . . . n
C22 Ta3 O10 Ta1 -97.6(7) . . . . n
C22 Ta3 O10 Ta2 160.4(7) . . . . n
C23 Ta3 O10 Ta1 -27.5(6) . . . . n
C23 Ta3 O10 Ta2 -129.4(5) . . . . n
C24 Ta3 O10 Ta1 36.3(6) . . . . n
C24 Ta3 O10 Ta2 -65.7(6) . . . . n
C25 Ta3 O10 Ta1 108.6(6) . . . . n
C25 Ta3 O10 Ta2 6.7(7) . . . . n
O4 Ta3 C22 C21 -57.2(7) . . . . n
O4 Ta3 C22 C23 -172.8(7) . . . . n
O4 Ta3 C22 C27 69.2(10) . . . . n
O5 Ta3 C22 C21 -149.6(7) . . . . n
O5 Ta3 C22 C23 94.9(7) . . . . n
O5 Ta3 C22 C27 -23.2(10) . . . . n
O8 Ta3 C22 C21 36.3(9) . . . . n
O8 Ta3 C22 C23 -79.3(8) . . . . n
O8 Ta3 C22 C27 162.7(8) . . . . n
O9 Ta3 C22 C21 136.8(6) . . . . n
O9 Ta3 C22 C23 21.2(8) . . . . n
O9 Ta3 C22 C27 -96.8(10) . . . . n
O10 Ta3 C22 C21 -130.3(7) . . . . n
O10 Ta3 C22 C23 114.2(7) . . . . n
O10 Ta3 C22 C27 -3.8(15) . . . . n
C23 Ta3 C22 C21 115.6(10) . . . . n
C23 Ta3 C22 C27 -118.0(14) . . . . n
C24 Ta3 C22 C21 78.1(7) . . . . n
C24 Ta3 C22 C23 -37.4(7) . . . . n
C24 Ta3 C22 C27 -155.4(12) . . . . n
C25 Ta3 C22 C21 34.8(7) . . . . n
C25 Ta3 C22 C23 -80.8(7) . . . . n
C25 Ta3 C22 C27 161.2(12) . . . . n
O4 Ta3 C23 C22 8.8(8) . . . . n
O4 Ta3 C23 C24 -105.4(7) . . . . n
O4 Ta3 C23 C28 133.0(9) . . . . n
O5 Ta3 C23 C22 -78.8(7) . . . . n
O5 Ta3 C23 C24 167.0(7) . . . . n
O5 Ta3 C23 C28 45.4(9) . . . . n
O8 Ta3 C23 C22 124.3(7) . . . . n
O8 Ta3 C23 C24 10.1(8) . . . . n
O8 Ta3 C23 C28 -111.5(9) . . . . n
O9 Ta3 C23 C22 -160.5(7) . . . . n
O9 Ta3 C23 C24 85.3(7) . . . . n
O9 Ta3 C23 C28 -36.3(9) . . . . n
O10 Ta3 C23 C22 -128.5(7) . . . . n
O10 Ta3 C23 C24 117.3(7) . . . . n
O10 Ta3 C23 C28 -4.3(13) . . . . n
C22 Ta3 C23 C24 -114.2(10) . . . . n
C22 Ta3 C23 C28 124.2(12) . . . . n
C24 Ta3 C23 C22 114.2(10) . . . . n
C24 Ta3 C23 C28 -121.6(12) . . . . n
C25 Ta3 C23 C22 74.8(7) . . . . n
C25 Ta3 C23 C24 -39.4(7) . . . . n
C25 Ta3 C23 C28 -161.0(11) . . . . n
O4 Ta3 C24 C23 99.4(7) . . . . n
O4 Ta3 C24 C25 -14.3(8) . . . . n
O4 Ta3 C24 C29 -134.7(9) . . . . n
O5 Ta3 C24 C23 -14.1(8) . . . . n
O5 Ta3 C24 C25 -127.8(6) . . . . n
O5 Ta3 C24 C29 111.8(9) . . . . n
O8 Ta3 C24 C23 -171.2(7) . . . . n
O8 Ta3 C24 C25 75.1(6) . . . . n
O8 Ta3 C24 C29 -45.4(10) . . . . n
O9 Ta3 C24 C23 -89.7(7) . . . . n
O9 Ta3 C24 C25 156.6(6) . . . . n
O9 Ta3 C24 C29 36.2(9) . . . . n
O10 Ta3 C24 C23 -118.1(7) . . . . n
O10 Ta3 C24 C25 128.3(6) . . . . n
O10 Ta3 C24 C29 7.8(13) . . . . n
C22 Ta3 C24 C23 38.0(7) . . . . n
C22 Ta3 C24 C25 -75.6(7) . . . . n
C22 Ta3 C24 C29 163.9(12) . . . . n
C23 Ta3 C24 C25 -113.7(10) . . . . n
C23 Ta3 C24 C29 125.9(13) . . . . n
C25 Ta3 C24 C23 113.7(10) . . . . n
C25 Ta3 C24 C29 -120.5(12) . . . . n
O4 Ta3 C25 C21 56.2(7) . . . . n
O4 Ta3 C25 C24 168.6(6) . . . . n
O4 Ta3 C25 C30 -70.3(10) . . . . n
O5 Ta3 C25 C21 -39.7(8) . . . . n
O5 Ta3 C25 C24 72.8(7) . . . . n
O5 Ta3 C25 C30 -166.1(9) . . . . n
O8 Ta3 C25 C21 147.1(7) . . . . n
O8 Ta3 C25 C24 -100.5(6) . . . . n
O8 Ta3 C25 C30 20.7(10) . . . . n
O9 Ta3 C25 C21 -137.6(6) . . . . n
O9 Ta3 C25 C24 -25.2(7) . . . . n
O9 Ta3 C25 C30 96.0(10) . . . . n
O10 Ta3 C25 C21 131.4(7) . . . . n
O10 Ta3 C25 C24 -116.2(7) . . . . n
O10 Ta3 C25 C30 5.0(14) . . . . n
C22 Ta3 C25 C21 -34.0(7) . . . . n
C22 Ta3 C25 C24 78.4(7) . . . . n
C22 Ta3 C25 C30 -160.5(12) . . . . n
C23 Ta3 C25 C21 -75.3(7) . . . . n
C23 Ta3 C25 C24 37.1(6) . . . . n
C23 Ta3 C25 C30 158.3(12) . . . . n
C24 Ta3 C25 C21 -112.4(9) . . . . n
C24 Ta3 C25 C30 121.1(13) . . . . n
Ta1 O1 B1 O2 4.8(12) . . . . n
Ta1 O1 B1 C31 -174.5(6) . . . . n
Ta2 O2 B1 O1 -9.1(13) . . . . n
Ta2 O2 B1 C31 170.2(6) . . . . n
Ta2 O3 B2 O4 8.6(16) . . . . n
Ta2 O3 B2 C43 -167.1(6) . . . . n
Ta3 O4 B2 O3 -6.2(15) . . . . n
Ta3 O4 B2 C43 169.6(6) . . . . n
Ta3 O5 B3 O6 12.9(16) . . . . n
Ta3 O5 B3 C55 -174.9(6) . . . . n
Ta1 O6 B3 O5 -17.5(15) . . . . n
Ta1 O6 B3 C55 170.2(6) . . . . n
Ta1 C1 C2 C3 66.6(7) . . . . n
Ta1 C1 C2 C7 -113.1(10) . . . . n
C5 C1 C2 Ta1 -69.0(7) . . . . n
C5 C1 C2 C3 -2.4(11) . . . . n
C5 C1 C2 C7 177.9(9) . . . . n
C6 C1 C2 Ta1 119.5(11) . . . . n
C6 C1 C2 C3 -173.8(10) . . . . n
C6 C1 C2 C7 6.5(17) . . . . n
Ta1 C1 C5 C4 -64.7(7) . . . . n
Ta1 C1 C5 C10 114.8(10) . . . . n
C2 C1 C5 C4 2.5(11) . . . . n
C2 C1 C5 C10 -178.0(10) . . . . n
C6 C1 C5 C4 174.7(10) . . . . n
C6 C1 C5 C10 -5.8(16) . . . . n
Ta1 C2 C3 C4 68.2(7) . . . . n
Ta1 C2 C3 C8 -115.1(10) . . . . n
C1 C2 C3 Ta1 -66.8(7) . . . . n
C1 C2 C3 C4 1.4(11) . . . . n
C1 C2 C3 C8 178.1(10) . . . . n
C7 C2 C3 Ta1 112.9(10) . . . . n
C7 C2 C3 C4 -178.9(10) . . . . n
C7 C2 C3 C8 -2.3(17) . . . . n
Ta1 C3 C4 C5 66.2(7) . . . . n
Ta1 C3 C4 C9 -117.4(10) . . . . n
C2 C3 C4 C5 0.2(11) . . . . n
C2 C3 C4 C9 176.6(9) . . . . n
C8 C3 C4 C5 -176.4(10) . . . . n
C8 C3 C4 C9 0.1(16) . . . . n
C3 C4 C5 C1 -1.6(11) . . . . n
C3 C4 C5 C10 178.9(10) . . . . n
C9 C4 C5 C1 -178.0(9) . . . . n
C9 C4 C5 C10 2.5(17) . . . . n
Ta2 C11 C12 C13 67.8(7) . . . . n
Ta2 C11 C12 C17 -114.7(10) . . . . n
C15 C11 C12 Ta2 -66.1(7) . . . . n
C15 C11 C12 C13 1.7(11) . . . . n
C15 C11 C12 C17 179.2(10) . . . . n
C16 C11 C12 Ta2 113.4(10) . . . . n
C16 C11 C12 C13 -178.9(9) . . . . n
C16 C11 C12 C17 -1.4(16) . . . . n
Ta2 C11 C15 C14 -68.7(7) . . . . n
Ta2 C11 C15 C20 118.4(10) . . . . n
C12 C11 C15 Ta2 66.6(7) . . . . n
C12 C11 C15 C14 -2.1(11) . . . . n
C12 C11 C15 C20 -175.0(10) . . . . n
C16 C11 C15 Ta2 -112.8(10) . . . . n
C16 C11 C15 C14 178.5(10) . . . . n
C16 C11 C15 C20 5.6(17) . . . . n
O13 O11 C73 C67 173(8) . . . . n
O13 O11 C73 C68 -138(5) . . . . n
O13 O11 C73 C69 100(6) . . . . n
C67 O11 O13 C73 2(2) . . . . n
C73 O11 O13 C67 -2(2) . . . . n
O13 O11 C67 C68 -117(5) . . . . n
O13 O11 C67 C69 71(6) . . . . n
O13 O11 C67 C73 -7(7) . . . . n
O13 O11 C67 C74 -79(6) . . . . n
O13 O11 C67 C75 56(6) . . . . n
C73 O11 C67 O13 7(7) . . . . n
C73 O11 C67 C68 -110(6) . . . . n
C73 O11 C67 C69 78(6) . . . . n
C73 O11 C67 C74 -73(5) . . . . n
C73 O11 C67 C75 62(5) . . . . n
C67 O11 C73 C69 -73(6) . . . . n
C67 O11 C73 C74 81(6) . . . . n
C67 O11 C73 C75 -88(6) . . . . n
O13 O11 C73 C74 -106(6) . . . . n
O13 O11 C73 C75 85(6) . . . . n
C67 O11 C73 O13 -173(8) . . . . n
C67 O11 C73 C68 49(5) . . . . n
Ta2 C12 C13 C14 64.7(7) . . . . n
Ta2 C12 C13 C18 -119.1(11) . . . . n
C11 C12 C13 C14 -0.6(11) . . . . n
C17 C12 C13 C18 -1.9(17) . . . . n
C11 C12 C13 C18 175.6(10) . . . . n
C17 C12 C13 C14 -178.2(10) . . . . n
O11 O13 C67 C68 76(6) . . . . n
O11 O13 C67 C69 -119(5) . . . . n
O11 O13 C67 C73 173(8) . . . . n
O11 O13 C67 C74 110(5) . . . . n
C73 O13 C67 C69 68(6) . . . . n
C73 O13 C67 C74 -63(5) . . . . n
C73 O13 C67 C75 55(5) . . . . n
O11 O13 C73 C67 -7(7) . . . . n
O11 O13 C67 C75 -132(5) . . . . n
C73 O13 C67 O11 -173(8) . . . . n
C73 O13 C67 C68 -97(6) . . . . n
O11 O13 C73 C75 -108(6) . . . . n
C67 O13 C73 O11 7(7) . . . . n
C67 O13 C73 C68 55(5) . . . . n
C67 O13 C73 C69 -85(6) . . . . n
C67 O13 C73 C74 91(6) . . . . n
C67 O13 C73 C75 -102(6) . . . . n
O11 O13 C73 C68 48(6) . . . . n
O11 O13 C73 C69 -91(6) . . . . n
O11 O13 C73 C74 85(6) . . . . n
C12 C13 C14 C15 -0.7(11) . . . . n
C12 C13 C14 C19 176.4(10) . . . . n
C18 C13 C14 C15 -177.2(9) . . . . n
C18 C13 C14 C19 -0.2(16) . . . . n
C13 C14 C15 C20 174.8(9) . . . . n
C19 C14 C15 Ta2 118.2(10) . . . . n
C19 C14 C15 C11 -175.4(10) . . . . n
C19 C14 C15 C20 -2.2(16) . . . . n
C13 C14 C15 Ta2 -64.7(7) . . . . n
C13 C14 C15 C11 1.7(11) . . . . n
C25 C21 C22 C27 177.7(11) . . . . n
C25 C21 C22 Ta3 -63.9(9) . . . . n
C25 C21 C22 C23 0.3(14) . . . . n
C26 C21 C22 C23 -179.9(11) . . . . n
C26 C21 C22 C27 -3(2) . . . . n
C22 C21 C25 Ta3 63.5(9) . . . . n
C22 C21 C25 C24 -0.4(13) . . . . n
C22 C21 C25 C30 -175.8(12) . . . . n
C26 C21 C25 Ta3 -116.3(12) . . . . n
C26 C21 C22 Ta3 115.9(12) . . . . n
C26 C21 C25 C30 4(2) . . . . n
C26 C21 C25 C24 179.8(11) . . . . n
Ta3 C22 C23 C28 -116.3(12) . . . . n
C21 C22 C23 Ta3 -67.1(9) . . . . n
C21 C22 C23 C28 176.6(11) . . . . n
C27 C22 C23 Ta3 115.3(11) . . . . n
C21 C22 C23 C24 -0.1(13) . . . . n
Ta3 C22 C23 C24 67.0(8) . . . . n
C27 C22 C23 C24 -177.7(11) . . . . n
C27 C22 C23 C28 -1.0(19) . . . . n
Ta3 C23 C24 C25 67.8(8) . . . . n
Ta3 C23 C24 C29 -115.2(13) . . . . n
C22 C23 C24 Ta3 -68.0(8) . . . . n
C22 C23 C24 C25 -0.2(13) . . . . n
C22 C23 C24 C29 176.9(12) . . . . n
C28 C23 C24 C29 0(2) . . . . n
C28 C23 C24 C25 -176.9(11) . . . . n
C28 C23 C24 Ta3 115.3(11) . . . . n
C23 C24 C25 C21 0.3(13) . . . . n
C23 C24 C25 C30 175.9(11) . . . . n
C29 C24 C25 C21 -176.9(11) . . . . n
C29 C24 C25 C30 -1.3(19) . . . . n
C29 C24 C25 Ta3 116.2(12) . . . . n
C23 C24 C25 Ta3 -66.6(8) . . . . n
Ta3 C24 C25 C30 -117.5(12) . . . . n
Ta3 C24 C25 C21 66.9(8) . . . . n
B1 C31 C36 C35 -175.7(10) . . . . n
C32 C31 B1 O1 18.5(14) . . . . n
C32 C31 B1 O2 -160.9(9) . . . . n
C36 C31 B1 O1 -163.3(9) . . . . n
C36 C31 C32 C33 -3.7(16) . . . . n
B1 C31 C32 C33 174.6(10) . . . . n
C32 C31 C36 C35 2.7(15) . . . . n
C36 C31 B1 O2 17.4(13) . . . . n
C31 C32 C33 C34 4.3(19) . . . . n
C32 C33 C34 C37 -175.7(11) . . . . n
C32 C33 C34 C35 -3.3(17) . . . . n
C37 C34 C35 C36 175.0(11) . . . . n
C33 C34 C37 C38 -17.5(18) . . . . n
C33 C34 C37 C42 164.0(13) . . . . n
C33 C34 C35 C36 2.5(17) . . . . n
C35 C34 C37 C42 -7.6(18) . . . . n
C35 C34 C37 C38 170.9(11) . . . . n
C34 C35 C36 C31 -2.4(18) . . . . n
C34 C37 C38 C39 179.3(13) . . . . n
C34 C37 C42 C41 -178.5(13) . . . . n
C38 C37 C42 C41 3(2) . . . . n
C42 C37 C38 C39 -2.2(19) . . . . n
C37 C38 C39 C40 5(2) . . . . n
C38 C39 C40 C41 -7(2) . . . . n
C39 C40 C41 C42 8(2) . . . . n
C40 C41 C42 C37 -6(2) . . . . n
B2 C43 C44 C45 179.0(9) . . . . n
C44 C43 B2 O3 -20.0(15) . . . . n
C44 C43 C48 C47 1.4(16) . . . . n
B2 C43 C48 C47 -178.3(10) . . . . n
C48 C43 C44 C45 -0.7(14) . . . . n
C48 C43 B2 O4 -16.4(15) . . . . n
C44 C43 B2 O4 164.0(9) . . . . n
C48 C43 B2 O3 159.7(10) . . . . n
C43 C44 C45 C46 -0.5(15) . . . . n
C44 C45 C46 C47 1.1(15) . . . . n
C44 C45 C46 C49 -179.9(9) . . . . n
C45 C46 C47 C48 -0.5(16) . . . . n
C47 C46 C49 C50 -150.7(10) . . . . n
C47 C46 C49 C54 28.5(15) . . . . n
C49 C46 C47 C48 -179.4(10) . . . . n
C45 C46 C49 C50 30.4(14) . . . . n
C45 C46 C49 C54 -150.4(10) . . . . n
C46 C47 C48 C43 -0.9(18) . . . . n
C46 C49 C50 C51 -179.6(9) . . . . n
C54 C49 C50 C51 1.1(15) . . . . n
C50 C49 C54 C53 -2.3(16) . . . . n
C46 C49 C54 C53 178.5(10) . . . . n
C49 C50 C51 C52 0.8(16) . . . . n
C50 C51 C52 C53 -1.5(18) . . . . n
C51 C52 C53 C54 0.3(19) . . . . n
C52 C53 C54 C49 1.6(19) . . . . n
C60 C55 C56 C57 -4.9(16) . . . . n
C56 C55 B3 O6 -141.3(10) . . . . n
C60 C55 B3 O5 -132.8(11) . . . . n
C60 C55 B3 O6 39.7(15) . . . . n
B3 C55 C56 C57 176.1(10) . . . . n
C56 C55 C60 C59 1.8(16) . . . . n
B3 C55 C60 C59 -179.2(10) . . . . n
C56 C55 B3 O5 46.1(14) . . . . n
C55 C56 C57 C58 5.5(17) . . . . n
C56 C57 C58 C59 -2.8(17) . . . . n
C56 C57 C58 C61 -179.5(10) . . . . n
C57 C58 C61 C66 -155.1(13) . . . . n
C59 C58 C61 C62 -152.8(13) . . . . n
C59 C58 C61 C66 28.3(18) . . . . n
C57 C58 C61 C62 23.9(18) . . . . n
C57 C58 C59 C60 -0.1(17) . . . . n
C61 C58 C59 C60 176.6(10) . . . . n
C58 C59 C60 C55 0.6(17) . . . . n
C62 C61 C66 C65 2(2) . . . . n
C58 C61 C62 C63 -173.2(15) . . . . n
C66 C61 C62 C63 6(2) . . . . n
C58 C61 C66 C65 -178.9(12) . . . . n
C61 C62 C63 C64 -12(3) . . . . n
C62 C63 C64 C65 10(3) . . . . n
C63 C64 C65 C66 -2(3) . . . . n
C64 C65 C66 C61 -4(2) . . . . n
C72 O12 C70 C71 159(2) 2_656 . . . n
C72 O12 C70 C72 -8(3) 2_656 . . . n
C70 O12 C71 C71 27.9(18) . . 2_656 . n
C72 O12 C71 C71 45(5) 2_656 . 2_656 . n
C70 O12 C72 C72 7(2) . . 2_656 . n
C71 O12 C70 C71 -32(2) 2_656 . . . n
C71 O12 C70 C72 160(2) 2_656 . . . n
C71 O12 C72 C72 -9(6) 2_656 . 2_656 . n
O11 C67 C68 C73 102(7) . . . . n
O11 C67 C68 C74 95(4) . . . . n
O13 C67 C68 C74 72(4) . . . . n
C69 C67 C68 C73 -86(6) . . . . n
O13 C67 C68 C73 80(6) . . . . n
O13 C67 C69 C75 -73(8) . . . . n
C68 C67 C69 C73 103(5) . . . . n
C68 C67 C69 C75 94(8) . . . . n
C73 C67 C69 C75 -9(9) . . . . n
C74 C67 C69 C73 67(4) . . . . n
C74 C67 C69 C75 58(8) . . . . n
C75 C67 C69 C73 9(9) . . . . n
C69 C67 C68 C74 -93(3) . . . . n
C73 C67 C68 C74 -8(6) . . . . n
C74 C67 C68 C73 8(6) . . . . n
C75 C67 C68 C73 -71(6) . . . . n
C75 C67 C68 C74 -79(3) . . . . n
O11 C67 C69 C73 -85(5) . . . . n
O11 C67 C69 C75 -94(8) . . . . n
O13 C67 C69 C73 -64(4) . . . . n
O13 C67 C73 C74 -121(3) . . . . n
O13 C67 C73 C75 123(3) . . . . n
C68 C67 C73 O11 123(4) . . . . n
C68 C67 C73 O13 126(3) . . . . n
C68 C67 C73 C69 -114(3) . . . . n
C68 C67 C73 C74 4(3) . . . . n
C68 C67 C73 C75 -112(3) . . . . n
C69 C67 C73 O11 -123(2) . . . . n
C69 C67 C73 O13 -121(3) . . . . n
C69 C67 C73 C68 114(3) . . . . n
C69 C67 C73 C74 118(2) . . . . n
C69 C67 C73 C75 2(2) . . . . n
C74 C67 C73 O11 119(2) . . . . n
C74 C67 C73 O13 121(3) . . . . n
C74 C67 C73 C68 -4(3) . . . . n
C74 C67 C73 C69 -118(2) . . . . n
C74 C67 C73 C75 -116(3) . . . . n
C75 C67 C73 O11 -125(2) . . . . n
C75 C67 C73 O13 -123(3) . . . . n
C75 C67 C73 C68 112(3) . . . . n
C75 C67 C73 C69 -2(2) . . . . n
C75 C67 C73 C74 116(3) . . . . n
O11 C67 C74 C68 -105(4) . . . . n
O11 C67 C73 O13 2(3) . . . . n
O11 C67 C73 C68 -123(4) . . . . n
O11 C67 C73 C69 123(2) . . . . n
O11 C67 C73 C74 -119(2) . . . . n
O11 C67 C73 C75 125(2) . . . . n
O13 C67 C73 O11 -2(3) . . . . n
O13 C67 C73 C68 -126(3) . . . . n
O13 C67 C73 C69 121(3) . . . . n
C75 C67 C74 C73 -59(5) . . . . n
O11 C67 C75 C69 95(8) . . . . n
O11 C67 C75 C73 -76(5) . . . . n
O13 C67 C75 C69 112(8) . . . . n
O13 C67 C75 C73 -58(4) . . . . n
C68 C67 C75 C69 -92(8) . . . . n
C68 C67 C75 C73 97(5) . . . . n
C69 C67 C75 C73 -170(10) . . . . n
C73 C67 C75 C69 170(10) . . . . n
C74 C67 C75 C69 -126(8) . . . . n
C74 C67 C75 C73 64(4) . . . . n
O13 C67 C74 C73 62(5) . . . . n
C68 C67 C74 C73 -173(6) . . . . n
C69 C67 C74 C68 102(3) . . . . n
C69 C67 C74 C73 -70(6) . . . . n
C73 C67 C74 C68 173(6) . . . . n
C75 C67 C74 C68 114(3) . . . . n
O11 C67 C74 C73 83(6) . . . . n
O13 C67 C74 C68 -126(3) . . . . n
C74 C68 C73 C69 -115(3) . . . . n
C74 C68 C73 C75 -100(3) . . . . n
C67 C68 C74 C73 1.9(16) . . . . n
C73 C68 C74 C67 -1.9(16) . . . . n
C67 C68 C73 C75 88(6) . . . . n
C74 C68 C73 O13 102(4) . . . . n
C74 C68 C73 C67 172(7) . . . . n
C67 C68 C73 O11 -55(6) . . . . n
C67 C68 C73 O13 -70(6) . . . . n
C67 C68 C73 C69 74(6) . . . . n
C67 C68 C73 C74 -172(7) . . . . n
C74 C68 C73 O11 117(3) . . . . n
C67 C69 C73 O11 64(4) . . . . n
C75 C69 C73 C74 82(8) . . . . n
C67 C69 C75 C73 2(2) . . . . n
C73 C69 C75 C67 -2(2) . . . . n
C67 C69 C73 C74 -89(5) . . . . n
C67 C69 C73 C75 -171(9) . . . . n
C75 C69 C73 O11 -124(8) . . . . n
C75 C69 C73 O13 -102(8) . . . . n
C75 C69 C73 C67 171(9) . . . . n
C67 C69 C73 O13 87(5) . . . . n
C67 C69 C73 C68 -57(4) . . . . n
C75 C69 C73 C68 115(8) . . . . n
O11 C73 C74 C67 -68(6) . . . . n
O11 C73 C74 C68 -75(4) . . . . n
O13 C73 C74 C68 -98(4) . . . . n
C67 C73 C74 C68 -7(6) . . . . n
O13 C73 C74 C67 -90(6) . . . . n
O13 C73 C75 C69 87(8) . . . . n
C67 C73 C75 C69 -9(9) . . . . n
C68 C73 C75 C67 -62(4) . . . . n
C68 C73 C75 C69 -70(8) . . . . n
C69 C73 C75 C67 9(9) . . . . n
C74 C73 C75 C67 -96(5) . . . . n
C74 C73 C75 C69 -105(8) . . . . n
C68 C73 C74 C67 7(6) . . . . n
C69 C73 C74 C67 86(6) . . . . n
C69 C73 C74 C68 79(4) . . . . n
C75 C73 C74 C67 102(6) . . . . n
C75 C73 C74 C68 95(3) . . . . n
O11 C73 C75 C67 73(5) . . . . n
O11 C73 C75 C69 64(9) . . . . n
O13 C73 C75 C67 96(5) . . . . n
O12 C70 C71 O12 -178(2) . . . 2_656 n
O12 C70 C71 C71 35(2) . . . 2_656 n
C72 C70 C71 O12 -10(2) . . . 2_656 n
C72 C70 C71 C71 -158(2) . . . 2_656 n
O12 C70 C72 O12 179(2) . . . 2_656 n
O12 C70 C72 C72 7(3) . . . 2_656 n
C71 C70 C72 O12 12(3) . . . 2_656 n
C71 C70 C72 C72 -160(2) . . . 2_656 n
O12 C70 C71 C71 -148(2) . . 2_656 . n
C71 C70 C71 O12 148(2) . . 2_656 . n
O12 C70 C72 C72 -172(3) . . 2_656 . n
C72 C70 C72 O12 172(3) . . 2_656 . n
C70 C71 C71 O12 -23.6(16) . . 2_656 . n
O12 C71 C71 O12 -47(3) 2_656 . 2_656 . n
C70 C72 C72 O12 -7(2) . . 2_656 . n
O12 C72 C72 O12 -13(4) 2_656 . 2_656 . n
